data_4066448
loop_
_publ_author_name
'Ishida, Shintaro'
'Iwamoto, Takeaki'
'Kira, Mitsuo'

_publ_section_title
;
 Reactions of an Isolable Dialkylsilylene with Ketones&#x2020;
;
_journal_issue 21
_journal_name_full Organometallics
_journal_page_first 5526
_journal_paper_doi 10.1021/om1004644
_journal_volume 29
_journal_year 2010
_chemical_formula_sum 'C27 H58 O Si5'
_chemical_formula_weight 539.18
_chemical_name_systematic
; 
 ? 
;
_space_group_IT_number 2
_symmetry_cell_setting triclinic
_symmetry_space_group_name_Hall '-P 1'
_symmetry_space_group_name_H-M 'P -1'
_atom_sites_solution_hydrogens geom
_atom_sites_solution_primary direct
_atom_sites_solution_secondary difmap
_audit_creation_method SHELXL-97
_cell_angle_alpha 82.639(2)
_cell_angle_beta 85.349(3)
_cell_angle_gamma 84.839(3)
_cell_formula_units_Z 6
_cell_length_a 10.409(2)
_cell_length_b 18.120(4)
_cell_length_c 28.274(6)
_cell_measurement_reflns_used 7860
_cell_measurement_temperature 90(2)
_cell_measurement_theta_max 27.82
_cell_measurement_theta_min 2.19
_cell_volume 5254.3(19)
_computing_cell_refinement 'Bruker SMART'
_computing_data_collection 'Bruker SMART'
_computing_data_reduction 'Bruker SAINT'
_computing_molecular_graphics 'Bruker SHELXTL'
_computing_publication_material 'Bruker SHELXTL'
_computing_structure_refinement 'Bruker SHELXTL'
_computing_structure_solution 'Bruker SHELXTL'
_diffrn_ambient_temperature 90(2)
_diffrn_measured_fraction_theta_full 0.994
_diffrn_measured_fraction_theta_max 0.994
_diffrn_measurement_device_type 'CCD area detector'
_diffrn_measurement_method 'phi and omega scans'
_diffrn_radiation_monochromator graphite
_diffrn_radiation_source 'sealed tube'
_diffrn_radiation_type MoK\a
_diffrn_radiation_wavelength 0.71073
_diffrn_reflns_av_R_equivalents 0.0327
_diffrn_reflns_av_sigmaI/netI 0.0406
_diffrn_reflns_limit_h_max 12
_diffrn_reflns_limit_h_min -12
_diffrn_reflns_limit_k_max 21
_diffrn_reflns_limit_k_min -21
_diffrn_reflns_limit_l_max 33
_diffrn_reflns_limit_l_min -33
_diffrn_reflns_number 50116
_diffrn_reflns_theta_full 25.00
_diffrn_reflns_theta_max 25.00
_diffrn_reflns_theta_min 1.42
_exptl_absorpt_coefficient_mu 0.220
_exptl_absorpt_correction_T_max 0.9470
_exptl_absorpt_correction_T_min 0.9269
_exptl_absorpt_correction_type empirical
_exptl_absorpt_process_details SADABS
_exptl_crystal_colour colorless
_exptl_crystal_density_diffrn 1.022
_exptl_crystal_density_method 'not measured'
_exptl_crystal_description block
_exptl_crystal_F_000 1788
_exptl_crystal_size_max 0.35
_exptl_crystal_size_mid 0.35
_exptl_crystal_size_min 0.25
_refine_diff_density_max 0.830
_refine_diff_density_min -0.366
_refine_diff_density_rms 0.063
_refine_ls_extinction_method none
_refine_ls_goodness_of_fit_ref 1.179
_refine_ls_hydrogen_treatment constr
_refine_ls_matrix_type full
_refine_ls_number_parameters 1199
_refine_ls_number_reflns 18407
_refine_ls_number_restraints 49
_refine_ls_restrained_S_all 1.179
_refine_ls_R_factor_all 0.0762
_refine_ls_R_factor_gt 0.0625
_refine_ls_shift/su_max 0.027
_refine_ls_shift/su_mean 0.001
_refine_ls_structure_factor_coef Fsqd
_refine_ls_weighting_details 'calc w=1/[\s^2^(Fo^2^)+(0.0410P)^2^+8.3197P] where P=(Fo^2^+2Fc^2^)/3'
_refine_ls_weighting_scheme calc
_refine_ls_wR_factor_gt 0.1416
_refine_ls_wR_factor_ref 0.1479
_reflns_number_gt 15286
_reflns_number_total 18407
_reflns_threshold_expression >2sigma(I)
_cod_data_source_file om1004644_si_002.cif
_cod_data_source_block sik22_(compound_17)
_cod_depositor_comments
;
The following automatic conversions were performed:
'_atom_site_symetry_multiplicity' tag replaced with
'_atom_site_symmetry_multiplicity'.

Automatic conversion script
Id: cif_correct_tags 1440 2010-10-19 06:21:57Z saulius 
;
_cod_original_sg_symbol_H-M P-1
_cod_database_code 4066448

loop_
_symmetry_equiv_pos_as_xyz
'x, y, z'
'-x, -y, -z'

loop_
_atom_site_label
_atom_site_type_symbol
_atom_site_fract_x
_atom_site_fract_y
_atom_site_fract_z
_atom_site_U_iso_or_equiv
_atom_site_adp_type
_atom_site_occupancy
_atom_site_symmetry_multiplicity
_atom_site_calc_flag
_atom_site_refinement_flags
_atom_site_disorder_assembly
_atom_site_disorder_group
Si1 Si 0.87213(8) 0.23852(5) 0.50972(3) 0.02001(18) Uani 1 1 d . . .
C1 C 0.9945(3) 0.21266(18) 0.55471(11) 0.0240(7) Uani 1 1 d . . .
C2 C 1.0135(3) 0.13821(19) 0.55893(11) 0.0282(7) Uani 1 1 d . . .
H1 H 1.0767 0.1133 0.5791 0.034 Uiso 1 1 calc R . .
C3 C 0.9350(3) 0.09300(18) 0.53175(12) 0.0288(7) Uani 1 1 d . . .
H2 H 0.9083 0.0482 0.5528 0.035 Uiso 1 1 calc R . .
H3 H 0.9885 0.0762 0.5040 0.035 Uiso 1 1 calc R . .
C4 C 0.8115(3) 0.14254(17) 0.51407(11) 0.0224(7) Uani 1 1 d . . .
Si2 Si 1.08174(10) 0.27102(6) 0.58918(3) 0.0361(2) Uani 1 1 d . . .
C5 C 0.9613(5) 0.3299(3) 0.62283(18) 0.0688(15) Uani 1 1 d . . .
H4 H 0.8977 0.3552 0.6012 0.103 Uiso 1 1 calc R . .
H5 H 1.0053 0.3672 0.6362 0.103 Uiso 1 1 calc R . .
H6 H 0.9172 0.2984 0.6488 0.103 Uiso 1 1 calc R . .
C6 C 1.1860(5) 0.3332(3) 0.54891(16) 0.0654(14) Uani 1 1 d . . .
H7 H 1.2495 0.3030 0.5305 0.098 Uiso 1 1 calc R . .
H8 H 1.2312 0.3628 0.5680 0.098 Uiso 1 1 calc R . .
H9 H 1.1325 0.3667 0.5270 0.098 Uiso 1 1 calc R . .
C7 C 1.1833(5) 0.2087(3) 0.63206(16) 0.0626(13) Uani 1 1 d . . .
H10 H 1.1275 0.1775 0.6544 0.094 Uiso 1 1 calc R . .
H11 H 1.2301 0.2392 0.6500 0.094 Uiso 1 1 calc R . .
H12 H 1.2453 0.1766 0.6143 0.094 Uiso 1 1 calc R . .
Si3 Si 0.68263(9) 0.12908(6) 0.56518(3) 0.0322(2) Uani 1 1 d . . .
C8 C 0.5206(4) 0.1732(3) 0.54781(15) 0.0521(11) Uani 1 1 d . . .
H13 H 0.4834 0.1420 0.5275 0.078 Uiso 1 1 calc R . .
H14 H 0.5307 0.2228 0.5303 0.078 Uiso 1 1 calc R . .
H15 H 0.4630 0.1778 0.5766 0.078 Uiso 1 1 calc R . .
C9 C 0.6630(4) 0.0283(2) 0.58565(15) 0.0513(11) Uani 1 1 d . . .
H16 H 0.5907 0.0239 0.6100 0.077 Uiso 1 1 calc R . .
H17 H 0.7426 0.0049 0.5992 0.077 Uiso 1 1 calc R . .
H18 H 0.6454 0.0032 0.5584 0.077 Uiso 1 1 calc R . .
C10 C 0.7218(4) 0.1686(2) 0.62001(12) 0.0411(9) Uani 1 1 d . . .
H19 H 0.6510 0.1617 0.6448 0.062 Uiso 1 1 calc R . .
H20 H 0.7331 0.2220 0.6120 0.062 Uiso 1 1 calc R . .
H21 H 0.8019 0.1428 0.6318 0.062 Uiso 1 1 calc R . .
Si4 Si 0.76048(9) 0.11853(5) 0.45562(3) 0.0256(2) Uani 1 1 d . . .
C11 C 0.6566(3) 0.1974(2) 0.42633(13) 0.0359(8) Uani 1 1 d . . .
H22 H 0.6311 0.1843 0.3960 0.054 Uiso 1 1 calc R . .
H23 H 0.7048 0.2420 0.4201 0.054 Uiso 1 1 calc R . .
H24 H 0.5791 0.2073 0.4474 0.054 Uiso 1 1 calc R . .
C12 C 0.9038(3) 0.09895(19) 0.41337(12) 0.0323(8) Uani 1 1 d . . .
H25 H 0.8745 0.0944 0.3819 0.048 Uiso 1 1 calc R . .
H26 H 0.9517 0.0522 0.4255 0.048 Uiso 1 1 calc R . .
H27 H 0.9603 0.1400 0.4106 0.048 Uiso 1 1 calc R . .
C13 C 0.6703(4) 0.0324(2) 0.46212(14) 0.0466(10) Uani 1 1 d . . .
H28 H 0.5889 0.0406 0.4814 0.070 Uiso 1 1 calc R . .
H29 H 0.7230 -0.0097 0.4779 0.070 Uiso 1 1 calc R . .
H30 H 0.6518 0.0214 0.4304 0.070 Uiso 1 1 calc R . .
O1 O 0.7609(2) 0.30349(12) 0.52087(8) 0.0293(5) Uani 1 1 d . . .
Si5 Si 0.66423(10) 0.37739(6) 0.53067(4) 0.0375(2) Uani 1 1 d . . .
C14 C 0.5888(5) 0.3653(3) 0.59255(16) 0.0606(13) Uani 1 1 d . . .
H31 H 0.5387 0.3214 0.5970 0.091 Uiso 1 1 calc R . .
H32 H 0.5313 0.4097 0.5981 0.091 Uiso 1 1 calc R . .
H33 H 0.6564 0.3585 0.6153 0.091 Uiso 1 1 calc R . .
C15 C 0.5346(4) 0.3890(2) 0.48839(16) 0.0493(11) Uani 1 1 d . . .
H34 H 0.5724 0.4004 0.4557 0.074 Uiso 1 1 calc R . .
H35 H 0.4717 0.4301 0.4962 0.074 Uiso 1 1 calc R . .
H36 H 0.4910 0.3428 0.4910 0.074 Uiso 1 1 calc R . .
C16 C 0.7578(4) 0.4622(2) 0.52293(18) 0.0561(12) Uani 1 1 d . . .
H37 H 0.8406 0.4499 0.5375 0.084 Uiso 1 1 calc R . .
H38 H 0.7081 0.5020 0.5385 0.084 Uiso 1 1 calc R . .
H39 H 0.7738 0.4789 0.4888 0.084 Uiso 1 1 calc R . .
C17 C 0.9602(3) 0.26803(17) 0.45161(11) 0.0223(7) Uani 1 1 d . . .
C18 C 1.0663(3) 0.26560(17) 0.42345(11) 0.0241(7) Uani 1 1 d . . .
C19 C 0.9548(3) 0.30573(18) 0.39931(11) 0.0265(7) Uani 1 1 d . . .
H40 H 0.9145 0.2766 0.3775 0.032 Uiso 1 1 calc R . .
C20 C 1.2035(3) 0.2359(2) 0.41455(12) 0.0312(8) Uani 1 1 d . . .
C21 C 1.2156(4) 0.2016(2) 0.36694(13) 0.0410(9) Uani 1 1 d . . .
H41 H 1.1610 0.1597 0.3697 0.062 Uiso 1 1 calc R . .
H42 H 1.3059 0.1837 0.3597 0.062 Uiso 1 1 calc R . .
H43 H 1.1876 0.2396 0.3412 0.062 Uiso 1 1 calc R . .
C22 C 1.2422(3) 0.1754(2) 0.45549(13) 0.0411(9) Uani 1 1 d . . .
H44 H 1.2335 0.1971 0.4857 0.062 Uiso 1 1 calc R . .
H45 H 1.3321 0.1561 0.4492 0.062 Uiso 1 1 calc R . .
H46 H 1.1856 0.1345 0.4576 0.062 Uiso 1 1 calc R . .
C23 C 1.2932(3) 0.2993(2) 0.41004(14) 0.0422(9) Uani 1 1 d . . .
H47 H 1.2659 0.3383 0.3847 0.063 Uiso 1 1 calc R . .
H48 H 1.3821 0.2798 0.4021 0.063 Uiso 1 1 calc R . .
H49 H 1.2888 0.3203 0.4404 0.063 Uiso 1 1 calc R . .
C24 C 0.9406(4) 0.3906(2) 0.38588(13) 0.0379(9) Uani 1 1 d . . .
C25 C 0.7967(4) 0.4148(2) 0.38518(16) 0.0553(12) Uani 1 1 d . . .
H50 H 0.7586 0.3894 0.3618 0.083 Uiso 1 1 calc R . .
H51 H 0.7848 0.4689 0.3763 0.083 Uiso 1 1 calc R . .
H52 H 0.7542 0.4016 0.4170 0.083 Uiso 1 1 calc R . .
C26 C 1.0051(5) 0.4082(3) 0.33530(15) 0.0578(12) Uani 1 1 d . . .
H53 H 0.9637 0.3824 0.3129 0.087 Uiso 1 1 calc R . .
H54 H 1.0972 0.3912 0.3352 0.087 Uiso 1 1 calc R . .
H55 H 0.9955 0.4621 0.3255 0.087 Uiso 1 1 calc R . .
C27 C 1.0036(4) 0.4315(2) 0.42058(16) 0.0510(11) Uani 1 1 d . . .
H56 H 0.9858 0.4855 0.4125 0.076 Uiso 1 1 calc R . .
H57 H 1.0973 0.4188 0.4184 0.076 Uiso 1 1 calc R . .
H58 H 0.9683 0.4165 0.4532 0.076 Uiso 1 1 calc R . .
Si6 Si 0.85488(8) 0.09041(4) 0.18063(3) 0.01696(18) Uani 1 1 d . . .
C28 C 0.7031(3) 0.10447(17) 0.21889(10) 0.0201(6) Uani 1 1 d . . .
C29 C 0.6607(3) 0.17606(18) 0.20735(11) 0.0245(7) Uani 1 1 d . . .
H59 H 0.5803 0.1948 0.2213 0.029 Uiso 1 1 calc R . .
C30 C 0.7398(3) 0.22742(17) 0.17218(12) 0.0243(7) Uani 1 1 d . . .
H60 H 0.7391 0.2765 0.1841 0.029 Uiso 1 1 calc R . .
H61 H 0.7009 0.2353 0.1410 0.029 Uiso 1 1 calc R . .
C31 C 0.8830(3) 0.19284(16) 0.16558(11) 0.0199(6) Uani 1 1 d . . .
Si7 Si 0.61357(8) 0.03830(5) 0.26258(3) 0.0264(2) Uani 1 1 d . . .
C32 C 0.7006(4) 0.0164(2) 0.31847(13) 0.0424(10) Uani 1 1 d . . .
H62 H 0.7036 0.0622 0.3333 0.064 Uiso 1 1 calc R . .
H63 H 0.7889 -0.0043 0.3107 0.064 Uiso 1 1 calc R . .
H64 H 0.6550 -0.0200 0.3407 0.064 Uiso 1 1 calc R . .
C33 C 0.6046(4) -0.0518(2) 0.23760(13) 0.0374(9) Uani 1 1 d . . .
H65 H 0.5584 -0.0863 0.2611 0.056 Uiso 1 1 calc R . .
H66 H 0.6922 -0.0738 0.2303 0.056 Uiso 1 1 calc R . .
H67 H 0.5583 -0.0423 0.2083 0.056 Uiso 1 1 calc R . .
C34 C 0.4491(3) 0.0816(2) 0.27778(14) 0.0425(9) Uani 1 1 d . . .
H68 H 0.4563 0.1265 0.2931 0.064 Uiso 1 1 calc R . .
H69 H 0.4009 0.0460 0.2998 0.064 Uiso 1 1 calc R . .
H70 H 0.4035 0.0952 0.2485 0.064 Uiso 1 1 calc R . .
Si8 Si 0.96298(9) 0.21678(5) 0.10360(3) 0.02312(19) Uani 1 1 d . . .
C35 C 1.1030(3) 0.14734(19) 0.09306(13) 0.0335(8) Uani 1 1 d . . .
H71 H 1.0736 0.0969 0.0984 0.050 Uiso 1 1 calc R . .
H72 H 1.1691 0.1513 0.1152 0.050 Uiso 1 1 calc R . .
H73 H 1.1398 0.1574 0.0601 0.050 Uiso 1 1 calc R . .
C36 C 1.0243(4) 0.31197(19) 0.09248(13) 0.0373(9) Uani 1 1 d . . .
H74 H 1.0933 0.3147 0.1137 0.056 Uiso 1 1 calc R . .
H75 H 0.9534 0.3495 0.0989 0.056 Uiso 1 1 calc R . .
H76 H 1.0583 0.3215 0.0591 0.056 Uiso 1 1 calc R . .
C37 C 0.8469(3) 0.21721(19) 0.05666(12) 0.0312(8) Uani 1 1 d . . .
H77 H 0.8931 0.2241 0.0250 0.047 Uiso 1 1 calc R . .
H78 H 0.7795 0.2581 0.0594 0.047 Uiso 1 1 calc R . .
H79 H 0.8071 0.1696 0.0609 0.047 Uiso 1 1 calc R . .
Si9 Si 0.97197(9) 0.22596(5) 0.21416(3) 0.0243(2) Uani 1 1 d . . .
C38 C 1.1491(3) 0.19713(19) 0.20929(13) 0.0316(8) Uani 1 1 d . . .
H80 H 1.1892 0.2107 0.2368 0.047 Uiso 1 1 calc R . .
H81 H 1.1888 0.2226 0.1798 0.047 Uiso 1 1 calc R . .
H82 H 1.1622 0.1430 0.2087 0.047 Uiso 1 1 calc R . .
C39 C 0.9541(4) 0.33056(18) 0.21125(14) 0.0375(9) Uani 1 1 d . . .
H83 H 1.0179 0.3468 0.2306 0.056 Uiso 1 1 calc R . .
H84 H 0.8669 0.3466 0.2237 0.056 Uiso 1 1 calc R . .
H85 H 0.9683 0.3528 0.1780 0.056 Uiso 1 1 calc R . .
C40 C 0.9047(3) 0.19248(19) 0.27583(12) 0.0310(8) Uani 1 1 d . . .
H86 H 0.9071 0.1379 0.2799 0.046 Uiso 1 1 calc R . .
H87 H 0.8151 0.2135 0.2804 0.046 Uiso 1 1 calc R . .
H88 H 0.9567 0.2086 0.2994 0.046 Uiso 1 1 calc R . .
O2 O 0.9732(2) 0.03983(11) 0.20599(7) 0.0229(5) Uani 1 1 d . . .
Si10 Si 1.07788(8) -0.01720(5) 0.23540(3) 0.0258(2) Uani 1 1 d . . .
C41 C 1.0981(4) 0.0134(2) 0.29443(13) 0.0365(8) Uani 1 1 d . . .
H89 H 1.1193 0.0655 0.2899 0.055 Uiso 1 1 calc R . .
H90 H 1.1681 -0.0181 0.3099 0.055 Uiso 1 1 calc R . .
H91 H 1.0174 0.0088 0.3146 0.055 Uiso 1 1 calc R . .
C42 C 1.2360(3) -0.0179(2) 0.19978(14) 0.0377(9) Uani 1 1 d . . .
H92 H 1.2284 -0.0394 0.1702 0.057 Uiso 1 1 calc R . .
H93 H 1.3018 -0.0479 0.2184 0.057 Uiso 1 1 calc R . .
H94 H 1.2611 0.0333 0.1920 0.057 Uiso 1 1 calc R . .
C43 C 1.0203(4) -0.11236(19) 0.24544(15) 0.0403(9) Uani 1 1 d . . .
H95 H 0.9320 -0.1101 0.2604 0.060 Uiso 1 1 calc R . .
H96 H 1.0774 -0.1451 0.2664 0.060 Uiso 1 1 calc R . .
H97 H 1.0212 -0.1322 0.2147 0.060 Uiso 1 1 calc R . .
C44 C 0.8144(3) 0.04639(16) 0.12873(10) 0.0202(6) Uani 1 1 d . . .
C45 C 0.7270(3) 0.03374(17) 0.10041(11) 0.0241(7) Uani 1 1 d . . .
C46 C 0.8605(3) 0.00955(17) 0.08322(11) 0.0255(7) Uani 1 1 d . . .
H98 H 0.8986 0.0443 0.0565 0.031 Uiso 1 1 calc R . .
C47 C 0.5916(3) 0.04378(19) 0.08656(12) 0.0284(7) Uani 1 1 d . . .
C48 C 0.5941(4) 0.0720(2) 0.03252(13) 0.0430(10) Uani 1 1 d . . .
H99 H 0.6280 0.1213 0.0267 0.065 Uiso 1 1 calc R . .
H100 H 0.5062 0.0755 0.0219 0.065 Uiso 1 1 calc R . .
H101 H 0.6497 0.0370 0.0147 0.065 Uiso 1 1 calc R . .
C49 C 0.5109(3) 0.0999(2) 0.11494(14) 0.0397(9) Uani 1 1 d . . .
H102 H 0.5096 0.0816 0.1491 0.060 Uiso 1 1 calc R . .
H103 H 0.4223 0.1060 0.1048 0.060 Uiso 1 1 calc R . .
H104 H 0.5489 0.1481 0.1091 0.060 Uiso 1 1 calc R . .
C50 C 0.5300(4) -0.0311(2) 0.09437(13) 0.0398(9) Uani 1 1 d . . .
H105 H 0.5784 -0.0659 0.0743 0.060 Uiso 1 1 calc R . .
H106 H 0.4401 -0.0233 0.0857 0.060 Uiso 1 1 calc R . .
H107 H 0.5323 -0.0519 0.1281 0.060 Uiso 1 1 calc R . .
C51 C 0.9164(3) -0.07136(18) 0.08433(12) 0.0315(8) Uani 1 1 d . . .
C52 C 0.8890(4) -0.0999(2) 0.03732(13) 0.0447(10) Uani 1 1 d . . .
H108 H 0.7955 -0.1013 0.0359 0.067 Uiso 1 1 calc R . .
H109 H 0.9315 -0.1502 0.0361 0.067 Uiso 1 1 calc R . .
H110 H 0.9225 -0.0663 0.0101 0.067 Uiso 1 1 calc R . .
C53 C 0.8555(4) -0.12098(19) 0.12665(13) 0.0379(9) Uani 1 1 d . . .
H111 H 0.8694 -0.1017 0.1565 0.057 Uiso 1 1 calc R . .
H112 H 0.8957 -0.1721 0.1272 0.057 Uiso 1 1 calc R . .
H113 H 0.7625 -0.1209 0.1233 0.057 Uiso 1 1 calc R . .
C54 C 1.0619(4) -0.0746(2) 0.08795(16) 0.0453(10) Uani 1 1 d . . .
H114 H 1.1008 -0.0436 0.0605 0.068 Uiso 1 1 calc R . .
H115 H 1.0987 -0.1264 0.0881 0.068 Uiso 1 1 calc R . .
H116 H 1.0799 -0.0559 0.1176 0.068 Uiso 1 1 calc R . .
Si11 Si 0.52287(17) 0.57239(10) 0.17504(5) 0.0152(3) Uani 0.80 1 d P A 1
C55 C 0.6469(4) 0.5692(2) 0.21896(13) 0.0198(8) Uani 0.80 1 d P A 1
C56 C 0.6894(4) 0.4976(2) 0.22758(14) 0.0244(9) Uani 0.80 1 d P A 1
H117 H 0.7581 0.4836 0.2479 0.029 Uiso 0.80 1 calc PR A 1
C57 C 0.6296(4) 0.4381(2) 0.20547(15) 0.0236(9) Uani 0.80 1 d P A 1
H118 H 0.6168 0.3946 0.2299 0.028 Uiso 0.80 1 calc PR A 1
H119 H 0.6893 0.4212 0.1792 0.028 Uiso 0.80 1 calc PR A 1
C58 C 0.4927(3) 0.46949(17) 0.18482(12) 0.0276(7) Uani 1 1 d . . .
Si12 Si 0.71355(16) 0.64646(8) 0.24454(5) 0.0254(3) Uani 0.80 1 d P A 1
C59 C 0.5919(6) 0.6833(3) 0.28962(19) 0.0577(16) Uani 0.80 1 d P A 1
H120 H 0.5122 0.7017 0.2743 0.086 Uiso 0.80 1 calc PR A 1
H121 H 0.6263 0.7242 0.3029 0.086 Uiso 0.80 1 calc PR A 1
H122 H 0.5734 0.6432 0.3154 0.086 Uiso 0.80 1 calc PR A 1
C60 C 0.7471(5) 0.7247(2) 0.19683(16) 0.0350(10) Uani 0.80 1 d P A 1
H123 H 0.6671 0.7431 0.1817 0.052 Uiso 0.80 1 calc PR A 1
H124 H 0.8116 0.7069 0.1728 0.052 Uiso 0.80 1 calc PR A 1
H125 H 0.7803 0.7652 0.2109 0.052 Uiso 0.80 1 calc PR A 1
C61 C 0.8652(6) 0.6119(3) 0.2730(2) 0.0585(16) Uani 0.80 1 d P A 1
H126 H 0.8995 0.6528 0.2863 0.088 Uiso 0.80 1 calc PR A 1
H127 H 0.9288 0.5930 0.2491 0.088 Uiso 0.80 1 calc PR A 1
H128 H 0.8475 0.5716 0.2987 0.088 Uiso 0.80 1 calc PR A 1
Si13 Si 0.45627(15) 0.43002(6) 0.13111(4) 0.0218(3) Uani 0.80 1 d P A 1
C62 C 0.3339(4) 0.4936(2) 0.09790(15) 0.0326(10) Uani 0.80 1 d P A 1
H129 H 0.3151 0.4722 0.0693 0.049 Uiso 0.80 1 calc PR A 1
H130 H 0.3679 0.5424 0.0884 0.049 Uiso 0.80 1 calc PR A 1
H131 H 0.2543 0.4996 0.1186 0.049 Uiso 0.80 1 calc PR A 1
C63 C 0.3928(4) 0.3340(2) 0.14256(14) 0.0390(9) Uani 1 1 d . . .
H132 H 0.3620 0.3210 0.1760 0.058 Uiso 0.20 1 calc PR A 2
H133 H 0.4828 0.3140 0.1376 0.058 Uiso 0.20 1 calc PR A 2
H134 H 0.3390 0.3127 0.1217 0.058 Uiso 0.20 1 calc PR A 2
H135 H 0.3761 0.3176 0.1121 0.058 Uiso 0.80 1 calc PR A 1
H136 H 0.3122 0.3363 0.1630 0.058 Uiso 0.80 1 calc PR A 1
H137 H 0.4571 0.2986 0.1585 0.058 Uiso 0.80 1 calc PR A 1
C64 C 0.6058(4) 0.4162(2) 0.09021(15) 0.0307(10) Uani 0.80 1 d P A 1
H138 H 0.5835 0.3952 0.0619 0.046 Uiso 0.80 1 calc PR A 1
H139 H 0.6698 0.3818 0.1071 0.046 Uiso 0.80 1 calc PR A 1
H140 H 0.6419 0.4643 0.0803 0.046 Uiso 0.80 1 calc PR A 1
Si14 Si 0.3694(4) 0.4510(4) 0.2384(2) 0.0228(7) Uani 0.80 1 d P A 1
C65 C 0.2021(4) 0.4793(2) 0.21986(17) 0.0331(10) Uani 0.80 1 d P A 1
H141 H 0.1955 0.5323 0.2073 0.050 Uiso 0.80 1 calc PR A 1
H142 H 0.1399 0.4707 0.2475 0.050 Uiso 0.80 1 calc PR A 1
H143 H 0.1831 0.4495 0.1950 0.050 Uiso 0.80 1 calc PR A 1
C66 C 0.3723(4) 0.3499(2) 0.26145(14) 0.0486(11) Uani 1 1 d . . .
H144 H 0.3213 0.3498 0.2922 0.073 Uiso 0.20 1 calc PR A 2
H145 H 0.4544 0.3198 0.2660 0.073 Uiso 0.20 1 calc PR A 2
H146 H 0.3239 0.3287 0.2388 0.073 Uiso 0.20 1 calc PR A 2
H147 H 0.4586 0.3321 0.2716 0.073 Uiso 0.80 1 calc PR A 1
H148 H 0.3513 0.3218 0.2361 0.073 Uiso 0.80 1 calc PR A 1
H149 H 0.3084 0.3426 0.2887 0.073 Uiso 0.80 1 calc PR A 1
C67 C 0.3971(4) 0.4997(3) 0.29058(15) 0.0341(10) Uani 0.80 1 d P A 1
H150 H 0.3966 0.5535 0.2805 0.051 Uiso 0.80 1 calc PR A 1
H151 H 0.4809 0.4810 0.3028 0.051 Uiso 0.80 1 calc PR A 1
H152 H 0.3282 0.4900 0.3158 0.051 Uiso 0.80 1 calc PR A 1
O3 O 0.3941(2) 0.62800(14) 0.18239(9) 0.0229(6) Uani 0.80 1 d P A 1
Si15 Si 0.28435(11) 0.69460(6) 0.19400(5) 0.0336(3) Uani 0.80 1 d P A 1
C68 C 0.2198(5) 0.6799(3) 0.25743(19) 0.0458(13) Uani 0.80 1 d P A 1
H153 H 0.1837 0.6312 0.2640 0.069 Uiso 0.80 1 calc PR A 1
H154 H 0.1518 0.7194 0.2634 0.069 Uiso 0.80 1 calc PR A 1
H155 H 0.2897 0.6815 0.2784 0.069 Uiso 0.80 1 calc PR A 1
C69 C 0.1479(9) 0.6953(6) 0.1556(3) 0.054(2) Uani 0.80 1 d P A 1
H156 H 0.1101 0.6471 0.1618 0.082 Uiso 0.80 1 calc PR A 1
H157 H 0.1795 0.7040 0.1219 0.082 Uiso 0.80 1 calc PR A 1
H158 H 0.0820 0.7352 0.1628 0.082 Uiso 0.80 1 calc PR A 1
C70 C 0.3529(6) 0.7868(3) 0.1818(2) 0.0619(18) Uani 0.80 1 d P A 1
H159 H 0.4256 0.7873 0.2017 0.093 Uiso 0.80 1 calc PR A 1
H160 H 0.2861 0.8261 0.1893 0.093 Uiso 0.80 1 calc PR A 1
H161 H 0.3833 0.7957 0.1480 0.093 Uiso 0.80 1 calc PR A 1
C71 C 0.6017(4) 0.6003(2) 0.11512(14) 0.0203(8) Uani 0.80 1 d PD A 1
C72 C 0.7075(7) 0.6046(4) 0.0867(2) 0.0283(16) Uani 0.80 1 d PD A 1
C73 C 0.5902(4) 0.6233(2) 0.06110(13) 0.0270(9) Uani 0.80 1 d PD A 1
H162 H 0.5663 0.5825 0.0436 0.032 Uiso 0.80 1 calc PR A 1
C74 C 0.8512(5) 0.5913(3) 0.07938(17) 0.0348(12) Uani 0.80 1 d PD A 1
C75 C 0.8820(6) 0.5449(4) 0.0365(2) 0.055(2) Uani 0.80 1 d PD A 1
H163 H 0.9759 0.5353 0.0310 0.083 Uiso 0.80 1 calc PR A 1
H164 H 0.8470 0.5728 0.0077 0.083 Uiso 0.80 1 calc PR A 1
H165 H 0.8425 0.4972 0.0437 0.083 Uiso 0.80 1 calc PR A 1
C76 C 0.9080(4) 0.5500(3) 0.12418(18) 0.0424(12) Uani 0.80 1 d PD A 1
H166 H 1.0020 0.5417 0.1185 0.064 Uiso 0.80 1 calc PR A 1
H167 H 0.8707 0.5019 0.1322 0.064 Uiso 0.80 1 calc PR A 1
H168 H 0.8880 0.5799 0.1507 0.064 Uiso 0.80 1 calc PR A 1
C77 C 0.9124(5) 0.6663(3) 0.06609(17) 0.0409(12) Uani 0.80 1 d PD A 1
H169 H 1.0065 0.6570 0.0613 0.061 Uiso 0.80 1 calc PR A 1
H170 H 0.8916 0.6974 0.0920 0.061 Uiso 0.80 1 calc PR A 1
H171 H 0.8781 0.6921 0.0366 0.061 Uiso 0.80 1 calc PR A 1
C78 C 0.5418(5) 0.7019(2) 0.03960(15) 0.0360(11) Uani 0.80 1 d PD A 1
C79 C 0.3969(6) 0.7042(3) 0.04046(19) 0.0525(14) Uani 0.80 1 d PD A 1
H172 H 0.3626 0.7539 0.0270 0.079 Uiso 0.80 1 calc PR A 1
H173 H 0.3611 0.6934 0.0735 0.079 Uiso 0.80 1 calc PR A 1
H174 H 0.3726 0.6668 0.0214 0.079 Uiso 0.80 1 calc PR A 1
C80 C 0.5982(6) 0.7155(3) -0.01225(16) 0.0586(16) Uani 0.80 1 d PD A 1
H175 H 0.6927 0.7141 -0.0128 0.088 Uiso 0.80 1 calc PR A 1
H176 H 0.5641 0.7646 -0.0269 0.088 Uiso 0.80 1 calc PR A 1
H177 H 0.5740 0.6767 -0.0302 0.088 Uiso 0.80 1 calc PR A 1
C81 C 0.5825(5) 0.7610(2) 0.06814(16) 0.0428(12) Uani 0.80 1 d PD A 1
H178 H 0.6771 0.7588 0.0671 0.064 Uiso 0.80 1 calc PR A 1
H179 H 0.5475 0.7516 0.1014 0.064 Uiso 0.80 1 calc PR A 1
H180 H 0.5489 0.8106 0.0542 0.064 Uiso 0.80 1 calc PR A 1
Si16 Si 0.5097(7) 0.5692(4) 0.1551(2) 0.0241(16) Uani 0.20 1 d P A 2
C82 C 0.6563(18) 0.5534(14) 0.1154(6) 0.038(5) Uani 0.20 1 d P A 2
C83 C 0.6987(17) 0.4802(12) 0.1316(7) 0.043(5) Uani 0.20 1 d P A 2
H181 H 0.7798 0.4597 0.1193 0.052 Uiso 0.20 1 calc PR A 2
C84 C 0.6174(17) 0.4319(9) 0.1690(7) 0.033(4) Uani 0.20 1 d P A 2
H182 H 0.6005 0.3862 0.1555 0.039 Uiso 0.20 1 calc PR A 2
H183 H 0.6681 0.4162 0.1972 0.039 Uiso 0.20 1 calc PR A 2
Si17 Si 0.7465(10) 0.6115(6) 0.0700(3) 0.043(2) Uani 0.20 1 d PD A 2
C85 C 0.757(2) 0.7030(13) 0.0887(8) 0.057(6) Uani 0.20 1 d P A 2
H184 H 0.8050 0.7340 0.0637 0.086 Uiso 0.20 1 calc PR A 2
H185 H 0.8016 0.6974 0.1183 0.086 Uiso 0.20 1 calc PR A 2
H186 H 0.6696 0.7268 0.0943 0.086 Uiso 0.20 1 calc PR A 2
C86 C 0.662(3) 0.623(2) 0.0143(8) 0.105(13) Uani 0.20 1 d P A 2
H187 H 0.6545 0.5743 0.0040 0.158 Uiso 0.20 1 calc PR A 2
H188 H 0.7102 0.6542 -0.0107 0.158 Uiso 0.20 1 calc PR A 2
H189 H 0.5748 0.6478 0.0201 0.158 Uiso 0.20 1 calc PR A 2
C87 C 0.9074(19) 0.5651(15) 0.0544(11) 0.068(9) Uani 0.20 1 d PDU A 2
H190 H 0.9580 0.5569 0.0827 0.102 Uiso 0.20 1 calc PR A 2
H191 H 0.9528 0.5968 0.0289 0.102 Uiso 0.20 1 calc PR A 2
H192 H 0.8968 0.5170 0.0434 0.102 Uiso 0.20 1 calc PR A 2
Si18 Si 0.3827(7) 0.4321(3) 0.1288(2) 0.0312(13) Uani 0.20 1 d P A 2
C88 C 0.2071(16) 0.4613(10) 0.1347(7) 0.034(4) Uani 0.20 1 d P A 2
H193 H 0.1938 0.5157 0.1276 0.051 Uiso 0.20 1 calc PR A 2
H194 H 0.1726 0.4459 0.1674 0.051 Uiso 0.20 1 calc PR A 2
H195 H 0.1620 0.4377 0.1122 0.051 Uiso 0.20 1 calc PR A 2
C89 C 0.445(2) 0.4592(13) 0.0655(7) 0.055(6) Uani 0.20 1 d P A 2
H196 H 0.4397 0.5137 0.0587 0.083 Uiso 0.20 1 calc PR A 2
H197 H 0.3924 0.4388 0.0438 0.083 Uiso 0.20 1 calc PR A 2
H198 H 0.5350 0.4392 0.0610 0.083 Uiso 0.20 1 calc PR A 2
Si19 Si 0.4060(18) 0.4503(18) 0.2367(10) 0.037(5) Uani 0.20 1 d P A 2
C90 C 0.519(3) 0.4561(13) 0.2834(8) 0.065(7) Uani 0.20 1 d P A 2
H199 H 0.4743 0.4459 0.3151 0.098 Uiso 0.20 1 calc PR A 2
H200 H 0.5497 0.5062 0.2797 0.098 Uiso 0.20 1 calc PR A 2
H201 H 0.5931 0.4192 0.2801 0.098 Uiso 0.20 1 calc PR A 2
C91 C 0.264(2) 0.5171(13) 0.2460(8) 0.054(6) Uani 0.20 1 d P A 2
H202 H 0.2190 0.5029 0.2773 0.082 Uiso 0.20 1 calc PR A 2
H203 H 0.2044 0.5164 0.2209 0.082 Uiso 0.20 1 calc PR A 2
H204 H 0.2920 0.5675 0.2449 0.082 Uiso 0.20 1 calc PR A 2
O4 O 0.3896(11) 0.6188(6) 0.1287(5) 0.036(3) Uani 0.20 1 d P A 2
Si20 Si 0.2909(6) 0.6731(4) 0.0947(3) 0.064(2) Uani 0.20 1 d P A 2
C92 C 0.137(4) 0.686(3) 0.1287(18) 0.11(2) Uani 0.20 1 d P A 2
H205 H 0.1036 0.6374 0.1396 0.170 Uiso 0.20 1 calc PR A 2
H206 H 0.0748 0.7165 0.1084 0.170 Uiso 0.20 1 calc PR A 2
H207 H 0.1483 0.7116 0.1564 0.170 Uiso 0.20 1 calc PR A 2
C93 C 0.258(2) 0.6300(17) 0.0421(9) 0.080(9) Uani 0.20 1 d P A 2
H208 H 0.2210 0.5821 0.0525 0.120 Uiso 0.20 1 calc PR A 2
H209 H 0.3385 0.6216 0.0224 0.120 Uiso 0.20 1 calc PR A 2
H210 H 0.1962 0.6632 0.0232 0.120 Uiso 0.20 1 calc PR A 2
C94 C 0.360(3) 0.757(2) 0.0722(14) 0.114(15) Uani 0.20 1 d P A 2
H211 H 0.4427 0.7452 0.0544 0.171 Uiso 0.20 1 calc PR A 2
H212 H 0.3751 0.7838 0.0989 0.171 Uiso 0.20 1 calc PR A 2
H213 H 0.3015 0.7875 0.0510 0.171 Uiso 0.20 1 calc PR A 2
C95 C 0.5527(18) 0.6154(9) 0.2037(6) 0.043(5) Uani 0.20 1 d PD A 2
C96 C 0.6371(17) 0.6361(9) 0.2302(6) 0.046(6) Uani 0.20 1 d PD A 2
C97 C 0.503(2) 0.6600(9) 0.2455(6) 0.071(8) Uani 0.20 1 d PD A 2
H214 H 0.4679 0.6283 0.2744 0.085 Uiso 0.20 1 calc PR A 2
C98 C 0.7732(18) 0.6290(10) 0.2450(6) 0.055(9) Uani 0.20 1 d PD A 2
C99 C 0.766(3) 0.6062(13) 0.2996(6) 0.098(13) Uani 0.20 1 d PD A 2
H215 H 0.8533 0.5967 0.3105 0.147 Uiso 0.20 1 calc PR A 2
H216 H 0.7198 0.5608 0.3073 0.147 Uiso 0.20 1 calc PR A 2
H217 H 0.7191 0.6466 0.3156 0.147 Uiso 0.20 1 calc PR A 2
C100 C 0.831(3) 0.7055(13) 0.2334(9) 0.115(15) Uani 0.20 1 d PD A 2
H218 H 0.9232 0.6996 0.2390 0.173 Uiso 0.20 1 calc PR A 2
H219 H 0.7861 0.7407 0.2539 0.173 Uiso 0.20 1 calc PR A 2
H220 H 0.8201 0.7247 0.1998 0.173 Uiso 0.20 1 calc PR A 2
C101 C 0.8555(19) 0.5723(12) 0.2172(8) 0.091(11) Uani 0.20 1 d PD A 2
H221 H 0.9451 0.5692 0.2260 0.136 Uiso 0.20 1 calc PR A 2
H222 H 0.8526 0.5882 0.1828 0.136 Uiso 0.20 1 calc PR A 2
H223 H 0.8214 0.5232 0.2250 0.136 Uiso 0.20 1 calc PR A 2
C102 C 0.441(2) 0.7399(10) 0.2398(8) 0.098(12) Uani 0.20 1 d PD A 2
C103 C 0.496(3) 0.7845(10) 0.1951(7) 0.077(9) Uani 0.20 1 d PD A 2
H224 H 0.5898 0.7862 0.1968 0.115 Uiso 0.20 1 calc PR A 2
H225 H 0.4548 0.8354 0.1923 0.115 Uiso 0.20 1 calc PR A 2
H226 H 0.4806 0.7607 0.1671 0.115 Uiso 0.20 1 calc PR A 2
C104 C 0.466(3) 0.7764(16) 0.2838(9) 0.122(12) Uani 0.20 1 d PDU A 2
H227 H 0.5586 0.7803 0.2848 0.183 Uiso 0.20 1 calc PR A 2
H228 H 0.4335 0.7459 0.3127 0.183 Uiso 0.20 1 calc PR A 2
H229 H 0.4203 0.8264 0.2820 0.183 Uiso 0.20 1 calc PR A 2
C105 C 0.295(2) 0.7366(18) 0.2375(12) 0.126(13) Uani 0.20 1 d PDU A 2
H230 H 0.2528 0.7875 0.2334 0.189 Uiso 0.20 1 calc PR A 2
H231 H 0.2592 0.7095 0.2672 0.189 Uiso 0.20 1 calc PR A 2
H232 H 0.2787 0.7108 0.2104 0.189 Uiso 0.20 1 calc PR A 2

loop_
_atom_site_aniso_label
_atom_site_aniso_U_11
_atom_site_aniso_U_22
_atom_site_aniso_U_33
_atom_site_aniso_U_23
_atom_site_aniso_U_13
_atom_site_aniso_U_12
Si1 0.0210(4) 0.0207(4) 0.0183(4) -0.0028(3) 0.0001(3) -0.0023(3)
C1 0.0238(17) 0.0310(18) 0.0176(15) -0.0059(13) 0.0014(13) -0.0036(14)
C2 0.0259(18) 0.037(2) 0.0207(16) 0.0008(14) -0.0064(13) 0.0015(14)
C3 0.0332(19) 0.0220(17) 0.0311(18) -0.0002(14) -0.0072(15) -0.0010(14)
C4 0.0210(16) 0.0197(16) 0.0251(16) 0.0022(13) -0.0023(13) -0.0017(12)
Si2 0.0364(6) 0.0497(6) 0.0263(5) -0.0108(4) -0.0054(4) -0.0130(5)
C5 0.068(3) 0.090(4) 0.061(3) -0.050(3) -0.009(2) -0.013(3)
C6 0.086(4) 0.069(3) 0.049(3) -0.009(2) -0.008(2) -0.048(3)
C7 0.057(3) 0.088(4) 0.048(3) -0.005(2) -0.027(2) -0.018(3)
Si3 0.0301(5) 0.0397(6) 0.0259(5) 0.0043(4) 0.0015(4) -0.0129(4)
C8 0.029(2) 0.079(3) 0.045(2) 0.001(2) 0.0064(18) -0.009(2)
C9 0.062(3) 0.051(3) 0.041(2) 0.0121(19) -0.003(2) -0.029(2)
C10 0.040(2) 0.055(2) 0.0261(19) 0.0000(17) 0.0067(16) -0.0095(19)
Si4 0.0290(5) 0.0251(5) 0.0235(5) 0.0001(4) -0.0050(4) -0.0088(4)
C11 0.0252(18) 0.049(2) 0.0330(19) 0.0010(17) -0.0086(15) -0.0030(16)
C12 0.039(2) 0.0307(19) 0.0288(18) -0.0057(15) -0.0061(15) -0.0037(15)
C13 0.061(3) 0.048(2) 0.035(2) -0.0032(18) -0.0063(19) -0.032(2)
O1 0.0291(13) 0.0284(13) 0.0293(12) -0.0053(10) 0.0018(10) 0.0030(10)
Si5 0.0353(6) 0.0337(6) 0.0420(6) -0.0114(5) 0.0037(5) 0.0096(4)
C14 0.058(3) 0.068(3) 0.053(3) -0.022(2) 0.015(2) 0.016(2)
C15 0.038(2) 0.039(2) 0.068(3) -0.004(2) -0.007(2) 0.0104(18)
C16 0.059(3) 0.035(2) 0.078(3) -0.026(2) -0.002(2) 0.004(2)
C17 0.0254(17) 0.0205(16) 0.0212(16) -0.0016(12) -0.0035(13) -0.0025(13)
C18 0.0247(17) 0.0253(17) 0.0238(16) -0.0079(13) -0.0022(13) -0.0037(13)
C19 0.0251(17) 0.0326(18) 0.0212(16) -0.0029(14) 0.0005(13) -0.0007(14)
C20 0.0243(18) 0.041(2) 0.0273(18) -0.0021(15) 0.0022(14) -0.0036(15)
C21 0.037(2) 0.050(2) 0.035(2) -0.0088(18) 0.0098(16) 0.0008(18)
C22 0.0250(19) 0.057(3) 0.036(2) 0.0033(18) 0.0006(16) 0.0083(17)
C23 0.027(2) 0.058(3) 0.041(2) -0.0038(19) 0.0011(16) -0.0065(18)
C24 0.041(2) 0.031(2) 0.035(2) 0.0094(16) 0.0073(16) 0.0033(16)
C25 0.054(3) 0.050(3) 0.051(3) 0.017(2) 0.002(2) 0.013(2)
C26 0.063(3) 0.055(3) 0.044(2) 0.020(2) 0.015(2) 0.006(2)
C27 0.062(3) 0.028(2) 0.063(3) -0.0048(19) 0.008(2) -0.0132(19)
Si6 0.0174(4) 0.0137(4) 0.0194(4) -0.0023(3) 0.0001(3) 0.0000(3)
C28 0.0193(15) 0.0246(16) 0.0173(15) -0.0063(12) -0.0040(12) 0.0005(13)
C29 0.0186(16) 0.0319(18) 0.0232(16) -0.0087(14) -0.0018(13) 0.0041(13)
C30 0.0244(17) 0.0174(15) 0.0311(18) -0.0053(13) -0.0054(14) 0.0047(13)
C31 0.0211(16) 0.0153(15) 0.0234(16) -0.0017(12) -0.0038(12) -0.0003(12)
Si7 0.0194(4) 0.0384(5) 0.0210(4) -0.0027(4) 0.0011(3) -0.0043(4)
C32 0.036(2) 0.061(3) 0.0283(19) 0.0085(18) -0.0053(16) -0.0140(19)
C33 0.036(2) 0.040(2) 0.035(2) -0.0002(16) 0.0057(16) -0.0110(17)
C34 0.0235(19) 0.060(3) 0.042(2) -0.0067(19) 0.0084(16) -0.0007(17)
Si8 0.0269(5) 0.0185(4) 0.0233(4) 0.0009(3) -0.0006(4) -0.0040(4)
C35 0.035(2) 0.0330(19) 0.0317(19) -0.0038(15) 0.0059(15) -0.0038(16)
C36 0.046(2) 0.0280(19) 0.037(2) 0.0041(16) -0.0009(17) -0.0133(16)
C37 0.042(2) 0.0255(18) 0.0248(17) 0.0042(14) -0.0052(15) -0.0059(15)
Si9 0.0292(5) 0.0170(4) 0.0278(5) -0.0040(4) -0.0075(4) -0.0018(4)
C38 0.0311(19) 0.0245(17) 0.041(2) -0.0017(15) -0.0106(16) -0.0067(14)
C39 0.048(2) 0.0211(18) 0.046(2) -0.0093(16) -0.0151(18) -0.0033(16)
C40 0.0324(19) 0.0346(19) 0.0288(18) -0.0101(15) -0.0111(15) -0.0013(15)
O2 0.0206(11) 0.0204(11) 0.0268(12) -0.0005(9) -0.0023(9) 0.0008(9)
Si10 0.0201(4) 0.0214(5) 0.0342(5) 0.0026(4) -0.0044(4) 0.0021(4)
C41 0.033(2) 0.039(2) 0.036(2) 0.0055(16) -0.0104(16) -0.0005(16)
C42 0.0261(19) 0.033(2) 0.054(2) -0.0101(17) -0.0015(17) 0.0043(15)
C43 0.038(2) 0.0244(19) 0.056(2) 0.0059(17) -0.0095(18) 0.0013(16)
C44 0.0253(16) 0.0153(15) 0.0189(15) -0.0009(12) 0.0025(13) -0.0014(12)
C45 0.0322(18) 0.0183(16) 0.0223(16) -0.0025(13) -0.0004(14) -0.0056(13)
C46 0.0369(19) 0.0198(16) 0.0198(16) -0.0032(13) 0.0037(14) -0.0063(14)
C47 0.0257(18) 0.0353(19) 0.0274(18) -0.0093(15) -0.0071(14) -0.0076(15)
C48 0.056(3) 0.047(2) 0.029(2) 0.0018(17) -0.0186(18) -0.0158(19)
C49 0.029(2) 0.051(2) 0.042(2) -0.0125(18) -0.0130(16) 0.0007(17)
C50 0.040(2) 0.047(2) 0.036(2) -0.0089(17) -0.0071(17) -0.0143(18)
C51 0.042(2) 0.0219(17) 0.0306(18) -0.0084(14) 0.0078(15) -0.0044(15)
C52 0.070(3) 0.028(2) 0.037(2) -0.0128(16) 0.015(2) -0.0111(19)
C53 0.059(3) 0.0197(17) 0.034(2) -0.0046(15) 0.0055(18) -0.0056(16)
C54 0.045(2) 0.031(2) 0.059(3) -0.0097(18) 0.007(2) 0.0008(17)
Si11 0.0166(7) 0.0132(6) 0.0154(8) -0.0020(7) 0.0010(7) -0.0010(4)
C55 0.0189(19) 0.025(2) 0.0153(18) 0.0011(15) -0.0004(15) -0.0040(16)
C56 0.024(2) 0.028(2) 0.021(2) 0.0009(16) -0.0061(16) -0.0024(17)
C57 0.022(2) 0.017(2) 0.029(2) 0.0015(17) 0.0000(17) 0.0030(16)
C58 0.0268(18) 0.0151(15) 0.0386(19) -0.0002(14) 0.0059(15) -0.0008(13)
Si12 0.0280(9) 0.0291(8) 0.0213(6) -0.0043(5) -0.0042(6) -0.0109(7)
C59 0.063(4) 0.074(4) 0.045(3) -0.036(3) 0.020(3) -0.037(3)
C60 0.043(3) 0.030(2) 0.034(2) -0.0062(19) -0.001(2) -0.012(2)
C61 0.056(4) 0.056(4) 0.067(4) 0.005(3) -0.037(3) -0.014(3)
Si13 0.0282(7) 0.0154(6) 0.0229(6) -0.0050(4) 0.0012(6) -0.0058(6)
C62 0.040(3) 0.030(2) 0.030(2) -0.0013(18) -0.0096(19) -0.010(2)
C63 0.042(2) 0.032(2) 0.045(2) -0.0049(17) -0.0009(18) -0.0160(17)
C64 0.044(3) 0.018(2) 0.030(2) -0.0070(17) 0.0093(19) -0.0079(18)
Si14 0.0268(19) 0.0204(9) 0.0201(9) 0.0005(6) 0.0070(13) -0.0072(14)
C65 0.022(2) 0.034(2) 0.044(3) -0.003(2) 0.0067(19) -0.0097(18)
C66 0.070(3) 0.029(2) 0.043(2) 0.0007(17) 0.020(2) -0.0154(19)
C67 0.038(3) 0.039(3) 0.025(2) -0.0037(19) 0.0073(19) -0.011(2)
O3 0.0200(14) 0.0181(13) 0.0297(15) -0.0040(11) -0.0004(11) 0.0029(11)
Si15 0.0229(6) 0.0185(6) 0.0573(8) -0.0068(5) 0.0075(6) 0.0037(5)
C68 0.033(3) 0.038(3) 0.065(3) -0.020(2) 0.019(2) 0.001(2)
C69 0.028(3) 0.047(4) 0.082(5) 0.004(4) -0.005(3) 0.013(3)
C70 0.053(3) 0.022(3) 0.107(5) -0.019(3) 0.030(3) 0.003(2)
C71 0.027(2) 0.014(2) 0.021(2) -0.0056(16) 0.0010(18) -0.0041(17)
C72 0.039(5) 0.018(3) 0.028(4) -0.006(3) 0.004(3) -0.010(3)
C73 0.048(3) 0.020(2) 0.0147(19) -0.0026(16) -0.0015(18) -0.0096(18)
C74 0.040(3) 0.029(2) 0.037(3) -0.015(2) 0.017(2) -0.010(2)
C75 0.055(4) 0.050(4) 0.063(4) -0.031(3) 0.036(3) -0.020(3)
C76 0.024(2) 0.046(3) 0.054(3) -0.003(2) 0.012(2) 0.000(2)
C77 0.041(3) 0.040(3) 0.043(3) -0.011(2) 0.016(2) -0.018(2)
C78 0.061(3) 0.027(2) 0.019(2) 0.0046(17) -0.011(2) -0.007(2)
C79 0.075(4) 0.040(3) 0.039(3) 0.012(2) -0.022(3) 0.004(3)
C80 0.104(5) 0.049(3) 0.022(2) 0.009(2) -0.007(3) -0.019(3)
C81 0.072(4) 0.022(2) 0.034(3) 0.0029(19) -0.010(2) -0.003(2)
Si16 0.026(3) 0.021(3) 0.022(4) 0.005(3) 0.001(3) 0.001(2)
C82 0.026(10) 0.073(16) 0.026(10) -0.035(11) 0.013(8) -0.030(11)
C83 0.022(9) 0.053(13) 0.058(13) -0.028(10) 0.008(9) -0.002(9)
C84 0.042(11) 0.019(9) 0.039(11) -0.011(8) -0.007(8) 0.002(7)
Si17 0.036(5) 0.047(4) 0.050(6) -0.014(4) 0.004(4) -0.015(4)
C85 0.060(14) 0.067(15) 0.049(13) -0.013(11) 0.010(11) -0.030(12)
C86 0.13(3) 0.16(3) 0.030(13) 0.008(16) 0.009(15) -0.11(3)
C87 0.062(14) 0.058(15) 0.069(16) 0.049(13) -0.009(13) -0.001(13)
Si18 0.024(3) 0.035(3) 0.035(3) -0.003(2) -0.010(3) -0.002(3)
C88 0.031(10) 0.026(9) 0.045(11) 0.000(8) -0.011(8) -0.004(7)
C89 0.082(17) 0.059(14) 0.031(11) -0.005(10) -0.015(11) -0.037(12)
Si19 0.046(12) 0.025(4) 0.041(5) -0.005(3) 0.005(8) -0.014(9)
C90 0.11(2) 0.047(13) 0.041(13) 0.009(10) -0.008(13) -0.035(14)
C91 0.050(13) 0.058(14) 0.050(13) 0.009(11) 0.012(10) -0.008(11)
O4 0.029(7) 0.023(6) 0.052(8) 0.010(5) -0.006(6) 0.009(5)
Si20 0.040(3) 0.054(4) 0.084(5) 0.044(4) -0.009(3) -0.003(3)
C92 0.037(18) 0.07(2) 0.22(6) 0.00(4) 0.00(3) -0.008(16)
C93 0.026(11) 0.13(2) 0.076(17) 0.046(17) -0.032(11) -0.005(13)
C94 0.060(18) 0.11(3) 0.15(3) 0.09(3) -0.03(2) -0.006(18)
C95 0.074(15) 0.029(10) 0.028(10) -0.001(8) 0.001(10) -0.029(10)
C96 0.091(19) 0.023(10) 0.029(11) -0.001(8) -0.001(12) -0.034(11)
C97 0.14(3) 0.035(12) 0.031(11) -0.010(9) 0.026(14) -0.015(14)
C98 0.046(19) 0.050(17) 0.073(19) 0.002(13) -0.036(16) -0.008(14)
C99 0.20(4) 0.051(16) 0.060(17) -0.003(13) -0.05(2) -0.07(2)
C100 0.19(4) 0.11(3) 0.059(17) 0.017(16) -0.04(2) -0.11(3)
C101 0.077(19) 0.11(2) 0.09(2) 0.037(18) -0.057(17) -0.067(19)
C102 0.17(3) 0.045(15) 0.072(18) -0.027(13) 0.06(2) -0.017(18)
C103 0.14(3) 0.023(11) 0.054(14) -0.010(10) 0.028(16) 0.013(13)
C104 0.18(2) 0.098(18) 0.094(17) -0.036(15) 0.017(16) -0.008(16)
C105 0.112(19) 0.116(19) 0.14(2) -0.016(16) 0.022(16) 0.022(16)

loop_
_atom_type_symbol
_atom_type_description
_atom_type_scat_dispersion_real
_atom_type_scat_dispersion_imag
_atom_type_scat_source
C C 0.0033 0.0016 'International Tables Vol C Tables 4.2.6.8 and 6.1.1.4'
H H 0.0000 0.0000 'International Tables Vol C Tables 4.2.6.8 and 6.1.1.4'
O O 0.0106 0.0060 'International Tables Vol C Tables 4.2.6.8 and 6.1.1.4'
Si Si 0.0817 0.0704 'International Tables Vol C Tables 4.2.6.8 and 6.1.1.4'

loop_
_geom_angle_atom_site_label_1
_geom_angle_atom_site_label_2
_geom_angle_atom_site_label_3
_geom_angle
O1 Si1 C17 108.60(13)
O1 Si1 C1 116.77(13)
C17 Si1 C1 107.51(14)
O1 Si1 C4 114.01(13)
C17 Si1 C4 113.83(14)
C1 Si1 C4 95.67(14)
C2 C1 Si1 105.8(2)
C2 C1 Si2 122.8(2)
Si1 C1 Si2 131.36(19)
C1 C2 C3 120.6(3)
C1 C2 H1 119.7
C3 C2 H1 119.7
C2 C3 C4 109.6(3)
C2 C3 H2 109.7
C4 C3 H2 109.7
C2 C3 H3 109.7
C4 C3 H3 109.7
H2 C3 H3 108.2
C3 C4 Si1 100.1(2)
C3 C4 Si4 112.8(2)
Si1 C4 Si4 113.74(16)
C3 C4 Si3 105.3(2)
Si1 C4 Si3 110.56(16)
Si4 C4 Si3 113.26(16)
C6 Si2 C5 108.4(3)
C6 Si2 C1 111.24(17)
C5 Si2 C1 108.87(18)
C6 Si2 C7 109.5(2)
C5 Si2 C7 109.5(2)
C1 Si2 C7 109.26(19)
Si2 C5 H4 109.5
Si2 C5 H5 109.5
H4 C5 H5 109.5
Si2 C5 H6 109.5
H4 C5 H6 109.5
H5 C5 H6 109.5
Si2 C6 H7 109.5
Si2 C6 H8 109.5
H7 C6 H8 109.5
Si2 C6 H9 109.5
H7 C6 H9 109.5
H8 C6 H9 109.5
Si2 C7 H10 109.5
Si2 C7 H11 109.5
H10 C7 H11 109.5
Si2 C7 H12 109.5
H10 C7 H12 109.5
H11 C7 H12 109.5
C9 Si3 C8 107.2(2)
C9 Si3 C10 104.74(18)
C8 Si3 C10 107.7(2)
C9 Si3 C4 112.17(18)
C8 Si3 C4 111.73(16)
C10 Si3 C4 112.90(15)
Si3 C8 H13 109.5
Si3 C8 H14 109.5
H13 C8 H14 109.5
Si3 C8 H15 109.5
H13 C8 H15 109.5
H14 C8 H15 109.5
Si3 C9 H16 109.5
Si3 C9 H17 109.5
H16 C9 H17 109.5
Si3 C9 H18 109.5
H16 C9 H18 109.5
H17 C9 H18 109.5
Si3 C10 H19 109.5
Si3 C10 H20 109.5
H19 C10 H20 109.5
Si3 C10 H21 109.5
H19 C10 H21 109.5
H20 C10 H21 109.5
C11 Si4 C12 108.09(16)
C11 Si4 C13 108.20(18)
C12 Si4 C13 104.90(18)
C11 Si4 C4 110.31(15)
C12 Si4 C4 111.35(15)
C13 Si4 C4 113.70(16)
Si4 C11 H22 109.5
Si4 C11 H23 109.5
H22 C11 H23 109.5
Si4 C11 H24 109.5
H22 C11 H24 109.5
H23 C11 H24 109.5
Si4 C12 H25 109.5
Si4 C12 H26 109.5
H25 C12 H26 109.5
Si4 C12 H27 109.5
H25 C12 H27 109.5
H26 C12 H27 109.5
Si4 C13 H28 109.5
Si4 C13 H29 109.5
H28 C13 H29 109.5
Si4 C13 H30 109.5
H28 C13 H30 109.5
H29 C13 H30 109.5
Si1 O1 Si5 171.96(17)
O1 Si5 C14 110.00(17)
O1 Si5 C15 109.12(16)
C14 Si5 C15 108.7(2)
O1 Si5 C16 110.03(16)
C14 Si5 C16 108.6(2)
C15 Si5 C16 110.4(2)
Si5 C14 H31 109.5
Si5 C14 H32 109.5
H31 C14 H32 109.5
Si5 C14 H33 109.5
H31 C14 H33 109.5
H32 C14 H33 109.5
Si5 C15 H34 109.5
Si5 C15 H35 109.5
H34 C15 H35 109.5
Si5 C15 H36 109.5
H34 C15 H36 109.5
H35 C15 H36 109.5
Si5 C16 H37 109.5
Si5 C16 H38 109.5
H37 C16 H38 109.5
Si5 C16 H39 109.5
H37 C16 H39 109.5
H38 C16 H39 109.5
C18 C17 C19 61.7(2)
C18 C17 Si1 149.6(3)
C19 C17 Si1 148.3(2)
C17 C18 C19 67.2(2)
C17 C18 C20 149.5(3)
C19 C18 C20 142.7(3)
C18 C19 C24 123.5(3)
C18 C19 C17 51.1(2)
C24 C19 C17 123.1(3)
C18 C19 H40 114.8
C24 C19 H40 114.8
C17 C19 H40 114.8
C18 C20 C23 110.2(3)
C18 C20 C22 110.2(3)
C23 C20 C22 110.1(3)
C18 C20 C21 108.2(3)
C23 C20 C21 108.6(3)
C22 C20 C21 109.5(3)
C20 C21 H41 109.5
C20 C21 H42 109.5
H41 C21 H42 109.5
C20 C21 H43 109.5
H41 C21 H43 109.5
H42 C21 H43 109.5
C20 C22 H44 109.5
C20 C22 H45 109.5
H44 C22 H45 109.5
C20 C22 H46 109.5
H44 C22 H46 109.5
H45 C22 H46 109.5
C20 C23 H47 109.5
C20 C23 H48 109.5
H47 C23 H48 109.5
C20 C23 H49 109.5
H47 C23 H49 109.5
H48 C23 H49 109.5
C27 C24 C25 110.6(3)
C27 C24 C19 112.1(3)
C25 C24 C19 107.7(3)
C27 C24 C26 109.5(3)
C25 C24 C26 109.0(3)
C19 C24 C26 107.8(3)
C24 C25 H50 109.5
C24 C25 H51 109.5
H50 C25 H51 109.5
C24 C25 H52 109.5
H50 C25 H52 109.5
H51 C25 H52 109.5
C24 C26 H53 109.5
C24 C26 H54 109.5
H53 C26 H54 109.5
C24 C26 H55 109.5
H53 C26 H55 109.5
H54 C26 H55 109.5
C24 C27 H56 109.5
C24 C27 H57 109.5
H56 C27 H57 109.5
C24 C27 H58 109.5
H56 C27 H58 109.5
H57 C27 H58 109.5
O2 Si6 C44 108.71(12)
O2 Si6 C28 116.18(12)
C44 Si6 C28 107.42(13)
O2 Si6 C31 114.34(12)
C44 Si6 C31 113.47(13)
C28 Si6 C31 96.25(13)
C29 C28 Si6 105.2(2)
C29 C28 Si7 123.4(2)
Si6 C28 Si7 131.37(17)
C28 C29 C30 120.7(3)
C28 C29 H59 119.7
C30 C29 H59 119.7
C29 C30 C31 110.5(2)
C29 C30 H60 109.6
C31 C30 H60 109.6
C29 C30 H61 109.6
C31 C30 H61 109.6
H60 C30 H61 108.1
C30 C31 Si8 114.1(2)
C30 C31 Si6 99.32(19)
Si8 C31 Si6 113.57(15)
C30 C31 Si9 105.6(2)
Si8 C31 Si9 112.71(15)
Si6 C31 Si9 110.55(15)
C34 Si7 C28 109.56(16)
C34 Si7 C32 108.62(18)
C28 Si7 C32 109.93(15)
C34 Si7 C33 110.96(18)
C28 Si7 C33 110.36(15)
C32 Si7 C33 107.37(19)
Si7 C32 H62 109.5
Si7 C32 H63 109.5
H62 C32 H63 109.5
Si7 C32 H64 109.5
H62 C32 H64 109.5
H63 C32 H64 109.5
Si7 C33 H65 109.5
Si7 C33 H66 109.5
H65 C33 H66 109.5
Si7 C33 H67 109.5
H65 C33 H67 109.5
H66 C33 H67 109.5
Si7 C34 H68 109.5
Si7 C34 H69 109.5
H68 C34 H69 109.5
Si7 C34 H70 109.5
H68 C34 H70 109.5
H69 C34 H70 109.5
C37 Si8 C35 109.30(16)
C37 Si8 C36 104.23(16)
C35 Si8 C36 107.63(17)
C37 Si8 C31 111.31(15)
C35 Si8 C31 109.68(14)
C36 Si8 C31 114.45(15)
Si8 C35 H71 109.5
Si8 C35 H72 109.5
H71 C35 H72 109.5
Si8 C35 H73 109.5
H71 C35 H73 109.5
H72 C35 H73 109.5
Si8 C36 H74 109.5
Si8 C36 H75 109.5
H74 C36 H75 109.5
Si8 C36 H76 109.5
H74 C36 H76 109.5
H75 C36 H76 109.5
Si8 C37 H77 109.5
Si8 C37 H78 109.5
H77 C37 H78 109.5
Si8 C37 H79 109.5
H77 C37 H79 109.5
H78 C37 H79 109.5
C38 Si9 C40 108.65(16)
C38 Si9 C39 107.14(16)
C40 Si9 C39 104.21(17)
C38 Si9 C31 112.37(15)
C40 Si9 C31 112.68(14)
C39 Si9 C31 111.33(15)
Si9 C38 H80 109.5
Si9 C38 H81 109.5
H80 C38 H81 109.5
Si9 C38 H82 109.5
H80 C38 H82 109.5
H81 C38 H82 109.5
Si9 C39 H83 109.5
Si9 C39 H84 109.5
H83 C39 H84 109.5
Si9 C39 H85 109.5
H83 C39 H85 109.5
H84 C39 H85 109.5
Si9 C40 H86 109.5
Si9 C40 H87 109.5
H86 C40 H87 109.5
Si9 C40 H88 109.5
H86 C40 H88 109.5
H87 C40 H88 109.5
Si6 O2 Si10 172.62(15)
O2 Si10 C43 109.56(14)
O2 Si10 C41 110.81(14)
C43 Si10 C41 108.51(18)
O2 Si10 C42 108.58(15)
C43 Si10 C42 110.28(17)
C41 Si10 C42 109.09(17)
Si10 C41 H89 109.5
Si10 C41 H90 109.5
H89 C41 H90 109.5
Si10 C41 H91 109.5
H89 C41 H91 109.5
H90 C41 H91 109.5
Si10 C42 H92 109.5
Si10 C42 H93 109.5
H92 C42 H93 109.5
Si10 C42 H94 109.5
H92 C42 H94 109.5
H93 C42 H94 109.5
Si10 C43 H95 109.5
Si10 C43 H96 109.5
H95 C43 H96 109.5
Si10 C43 H97 109.5
H95 C43 H97 109.5
H96 C43 H97 109.5
C45 C44 C46 61.7(2)
C45 C44 Si6 148.6(3)
C46 C44 Si6 149.0(2)
C44 C45 C46 66.9(2)
C44 C45 C47 149.8(3)
C46 C45 C47 142.7(3)
C45 C46 C51 125.1(3)
C45 C46 C44 51.36(19)
C51 C46 C44 123.4(3)
C45 C46 H98 114.2
C51 C46 H98 114.2
C44 C46 H98 114.2
C45 C47 C49 111.1(3)
C45 C47 C50 110.6(3)
C49 C47 C50 109.7(3)
C45 C47 C48 107.8(3)
C49 C47 C48 109.9(3)
C50 C47 C48 107.7(3)
C47 C48 H99 109.5
C47 C48 H100 109.5
H99 C48 H100 109.5
C47 C48 H101 109.5
H99 C48 H101 109.5
H100 C48 H101 109.5
C47 C49 H102 109.5
C47 C49 H103 109.5
H102 C49 H103 109.5
C47 C49 H104 109.5
H102 C49 H104 109.5
H103 C49 H104 109.5
C47 C50 H105 109.5
C47 C50 H106 109.5
H105 C50 H106 109.5
C47 C50 H107 109.5
H105 C50 H107 109.5
H106 C50 H107 109.5
C54 C51 C46 109.0(3)
C54 C51 C53 109.6(3)
C46 C51 C53 111.3(3)
C54 C51 C52 109.1(3)
C46 C51 C52 108.5(3)
C53 C51 C52 109.2(3)
C51 C52 H108 109.5
C51 C52 H109 109.5
H108 C52 H109 109.5
C51 C52 H110 109.5
H108 C52 H110 109.5
H109 C52 H110 109.5
C51 C53 H111 109.5
C51 C53 H112 109.5
H111 C53 H112 109.5
C51 C53 H113 109.5
H111 C53 H113 109.5
H112 C53 H113 109.5
C51 C54 H114 109.5
C51 C54 H115 109.5
H114 C54 H115 109.5
C51 C54 H116 109.5
H114 C54 H116 109.5
H115 C54 H116 109.5
O3 Si11 C71 108.18(19)
O3 Si11 C55 116.93(17)
C71 Si11 C55 107.30(19)
O3 Si11 C58 114.07(16)
C71 Si11 C58 112.32(18)
C55 Si11 C58 97.69(18)
C56 C55 Si11 105.4(3)
C56 C55 Si12 124.2(3)
Si11 C55 Si12 130.3(2)
C55 C56 C57 120.9(3)
C55 C56 H117 119.5
C57 C56 H117 119.5
C56 C57 C58 111.2(3)
C56 C57 H118 109.4
C58 C57 H118 109.4
C56 C57 H119 109.4
C58 C57 H119 109.4
H118 C57 H119 108.0
C84 C58 C57 40.3(7)
C84 C58 Si19 127.4(12)
C57 C58 Si19 95.0(9)
C84 C58 Si13 76.3(7)
C57 C58 Si13 114.5(2)
Si19 C58 Si13 120.6(10)
C84 C58 Si11 103.7(7)
C57 C58 Si11 97.7(2)
Si19 C58 Si11 109.8(11)
Si13 C58 Si11 115.13(18)
C84 C58 Si16 101.3(7)
C57 C58 Si16 107.7(3)
Si19 C58 Si16 122.4(11)
Si13 C58 Si16 97.0(3)
Si11 C58 Si16 18.17(19)
C84 C58 Si14 134.5(8)
C57 C58 Si14 104.1(3)
Si19 C58 Si14 9.2(10)
Si13 C58 Si14 114.1(3)
Si11 C58 Si14 109.7(3)
Si16 C58 Si14 119.8(4)
C84 C58 Si18 94.7(8)
C57 C58 Si18 131.2(3)
Si19 C58 Si18 106.2(9)
Si13 C58 Si18 18.80(16)
Si11 C58 Si18 114.6(2)
Si16 C58 Si18 97.2(3)
Si14 C58 Si18 98.5(3)
C61 Si12 C60 109.2(3)
C61 Si12 C59 109.9(3)
C60 Si12 C59 107.9(3)
C61 Si12 C55 110.0(2)
C60 Si12 C55 110.49(19)
C59 Si12 C55 109.2(2)
Si12 C59 H120 109.5
Si12 C59 H121 109.5
H120 C59 H121 109.5
Si12 C59 H122 109.5
H120 C59 H122 109.5
H121 C59 H122 109.5
Si12 C60 H123 109.5
Si12 C60 H124 109.5
H123 C60 H124 109.5
Si12 C60 H125 109.5
H123 C60 H125 109.5
H124 C60 H125 109.5
Si12 C61 H126 109.5
Si12 C61 H127 109.5
H126 C61 H127 109.5
Si12 C61 H128 109.5
H126 C61 H128 109.5
H127 C61 H128 109.5
C58 Si13 C62 110.04(18)
C58 Si13 C64 111.23(19)
C62 Si13 C64 108.9(2)
C58 Si13 C63 115.21(16)
C62 Si13 C63 107.43(19)
C64 Si13 C63 103.72(18)
Si13 C62 H129 109.5
Si13 C62 H130 109.5
H129 C62 H130 109.5
Si13 C62 H131 109.5
H129 C62 H131 109.5
H130 C62 H131 109.5
Si18 C63 Si13 24.0(2)
Si18 C63 H132 109.5
Si13 C63 H132 112.6
Si18 C63 H133 109.5
Si13 C63 H133 86.6
H132 C63 H133 109.5
Si18 C63 H134 109.5
Si13 C63 H134 126.1
H132 C63 H134 109.5
H133 C63 H134 109.5
Si18 C63 H135 102.3
Si13 C63 H135 109.5
H132 C63 H135 134.9
H133 C63 H135 88.3
H134 C63 H135 27.3
Si18 C63 H136 91.6
Si13 C63 H136 109.5
H132 C63 H136 40.4
H133 C63 H136 149.2
H134 C63 H136 82.8
H135 C63 H136 109.5
Si18 C63 H137 132.3
Si13 C63 H137 109.5
H132 C63 H137 70.8
H133 C63 H137 39.7
H134 C63 H137 115.2
H135 C63 H137 109.5
H136 C63 H137 109.5
Si13 C64 H138 109.5
Si13 C64 H139 109.5
H138 C64 H139 109.5
Si13 C64 H140 109.5
H138 C64 H140 109.5
H139 C64 H140 109.5
C66 Si14 C67 105.8(4)
C66 Si14 C65 106.2(3)
C67 Si14 C65 109.0(4)
C66 Si14 C58 111.7(4)
C67 Si14 C58 113.9(3)
C65 Si14 C58 110.0(3)
Si14 C65 H141 109.5
Si14 C65 H142 109.5
H141 C65 H142 109.5
Si14 C65 H143 109.5
H141 C65 H143 109.5
H142 C65 H143 109.5
Si14 C66 Si19 11.4(7)
Si14 C66 H144 103.0
Si19 C66 H144 109.5
Si14 C66 H145 120.8
Si19 C66 H145 109.5
H144 C66 H145 109.5
Si14 C66 H146 104.1
Si19 C66 H146 109.5
H144 C66 H146 109.5
H145 C66 H146 109.5
Si14 C66 H147 109.5
Si19 C66 H147 98.6
H144 C66 H147 101.8
H145 C66 H147 17.5
H146 C66 H147 126.8
Si14 C66 H148 109.5
Si19 C66 H148 111.4
H144 C66 H148 122.9
H145 C66 H148 92.5
H146 C66 H148 18.1
H147 C66 H148 109.5
Si14 C66 H149 109.5
Si19 C66 H149 117.8
H144 C66 H149 13.5
H145 C66 H149 113.5
H146 C66 H149 96.2
H147 C66 H149 109.5
H148 C66 H149 109.5
Si14 C67 H150 109.5
Si14 C67 H151 109.5
H150 C67 H151 109.5
Si14 C67 H152 109.5
H150 C67 H152 109.5
H151 C67 H152 109.5
Si11 O3 Si15 168.3(2)
O3 Si15 C69 109.7(3)
O3 Si15 C70 110.50(19)
C69 Si15 C70 108.4(4)
O3 Si15 C68 110.72(19)
C69 Si15 C68 108.1(4)
C70 Si15 C68 109.3(3)
Si15 C68 H153 109.5
Si15 C68 H154 109.5
H153 C68 H154 109.5
Si15 C68 H155 109.5
H153 C68 H155 109.5
H154 C68 H155 109.5
Si15 C69 H156 109.5
Si15 C69 H157 109.5
H156 C69 H157 109.5
Si15 C69 H158 109.5
H156 C69 H158 109.5
H157 C69 H158 109.5
Si15 C70 H159 109.5
Si15 C70 H160 109.5
H159 C70 H160 109.5
Si15 C70 H161 109.5
H159 C70 H161 109.5
H160 C70 H161 109.5
C72 C71 C73 60.9(4)
C72 C71 Si11 149.2(5)
C73 C71 Si11 149.2(3)
C71 C72 C73 67.3(4)
C71 C72 C74 149.4(6)
C73 C72 C74 142.8(5)
C72 C73 C78 125.4(4)
C72 C73 C71 51.7(3)
C78 C73 C71 123.5(3)
C72 C73 H162 114.1
C78 C73 H162 114.1
C71 C73 H162 114.1
C72 C74 C76 111.0(4)
C72 C74 C77 110.0(5)
C76 C74 C77 109.4(4)
C72 C74 C75 108.0(5)
C76 C74 C75 110.5(5)
C77 C74 C75 107.8(4)
C74 C75 H163 109.5
C74 C75 H164 109.5
H163 C75 H164 109.5
C74 C75 H165 109.5
H163 C75 H165 109.5
H164 C75 H165 109.5
C74 C76 H166 109.5
C74 C76 H167 109.5
H166 C76 H167 109.5
C74 C76 H168 109.5
H166 C76 H168 109.5
H167 C76 H168 109.5
C74 C77 H169 109.5
C74 C77 H170 109.5
H169 C77 H170 109.5
C74 C77 H171 109.5
H169 C77 H171 109.5
H170 C77 H171 109.5
C79 C78 C81 110.6(4)
C79 C78 C73 107.3(4)
C81 C78 C73 110.9(3)
C79 C78 C80 109.5(4)
C81 C78 C80 109.7(4)
C73 C78 C80 108.8(4)
C78 C79 H172 109.5
C78 C79 H173 109.5
H172 C79 H173 109.5
C78 C79 H174 109.5
H172 C79 H174 109.5
H173 C79 H174 109.5
C78 C80 H175 109.5
C78 C80 H176 109.5
H175 C80 H176 109.5
C78 C80 H177 109.5
H175 C80 H177 109.5
H176 C80 H177 109.5
C78 C81 H178 109.5
C78 C81 H179 109.5
H178 C81 H179 109.5
C78 C81 H180 109.5
H178 C81 H180 109.5
H179 C81 H180 109.5
O4 Si16 C95 109.3(9)
O4 Si16 C82 114.3(9)
C95 Si16 C82 108.2(9)
O4 Si16 C58 121.6(6)
C95 Si16 C58 102.4(6)
C82 Si16 C58 99.7(9)
C83 C82 Si17 123.1(15)
C83 C82 Si16 102.0(14)
Si17 C82 Si16 134.7(16)
C82 C83 C84 121.5(15)
C82 C83 H181 119.3
C84 C83 H181 119.3
C58 C84 C83 114.2(13)
C58 C84 H182 108.7
C83 C84 H182 108.7
C58 C84 H183 108.7
C83 C84 H183 108.7
H182 C84 H183 107.6
C82 Si17 C85 110.3(10)
C82 Si17 C86 108.8(11)
C85 Si17 C86 108.7(15)
C82 Si17 C87 111.2(13)
C85 Si17 C87 112.4(14)
C86 Si17 C87 105.2(16)
Si17 C85 H184 109.5
Si17 C85 H185 109.5
H184 C85 H185 109.5
Si17 C85 H186 109.5
H184 C85 H186 109.5
H185 C85 H186 109.5
Si17 C86 H187 109.5
Si17 C86 H188 109.5
H187 C86 H188 109.5
Si17 C86 H189 109.5
H187 C86 H189 109.5
H188 C86 H189 109.5
Si17 C87 H190 109.5
Si17 C87 H191 109.5
H190 C87 H191 109.5
Si17 C87 H192 109.5
H190 C87 H192 109.5
H191 C87 H192 109.5
C63 Si18 C88 104.8(6)
C63 Si18 C89 110.7(8)
C88 Si18 C89 108.6(10)
C63 Si18 C58 103.5(3)
C88 Si18 C58 113.0(6)
C89 Si18 C58 115.6(7)
Si18 C88 H193 109.5
Si18 C88 H194 109.5
H193 C88 H194 109.5
Si18 C88 H195 109.5
H193 C88 H195 109.5
H194 C88 H195 109.5
Si18 C89 H196 109.5
Si18 C89 H197 109.5
H196 C89 H197 109.5
Si18 C89 H198 109.5
H196 C89 H198 109.5
H197 C89 H198 109.5
C58 Si19 C91 114.2(18)
C58 Si19 C90 104.8(12)
C91 Si19 C90 108.3(19)
C58 Si19 C66 121.4(17)
C91 Si19 C66 112.2(12)
C90 Si19 C66 92.3(15)
Si19 C90 H199 109.5
Si19 C90 H200 109.5
H199 C90 H200 109.5
Si19 C90 H201 109.5
H199 C90 H201 109.5
H200 C90 H201 109.5
Si19 C91 H202 109.5
Si19 C91 H203 109.5
H202 C91 H203 109.5
Si19 C91 H204 109.5
H202 C91 H204 109.5
H203 C91 H204 109.5
Si20 O4 Si16 169.3(9)
O4 Si20 C94 110.5(11)
O4 Si20 C92 108.3(17)
C94 Si20 C92 114(2)
O4 Si20 C93 111.8(10)
C94 Si20 C93 105.8(17)
C92 Si20 C93 106.2(17)
Si20 C92 H205 109.5
Si20 C92 H206 109.5
H205 C92 H206 109.5
Si20 C92 H207 109.5
H205 C92 H207 109.5
H206 C92 H207 109.5
Si20 C93 H208 109.5
Si20 C93 H209 109.5
H208 C93 H209 109.5
Si20 C93 H210 109.5
H208 C93 H210 109.5
H209 C93 H210 109.5
Si20 C94 H211 109.5
Si20 C94 H212 109.5
H211 C94 H212 109.5
Si20 C94 H213 109.5
H211 C94 H213 109.5
H212 C94 H213 109.5
C96 C95 C97 61.2(10)
C96 C95 Si16 152.3(15)
C97 C95 Si16 146.5(14)
C95 C96 C97 67.3(11)
C95 C96 C98 148.4(15)
C97 C96 C98 142.9(15)
C96 C97 C102 126.0(16)
C96 C97 C95 51.5(9)
C102 C97 C95 124.8(15)
C96 C97 H214 113.6
C102 C97 H214 113.6
C95 C97 H214 113.6
C96 C98 C101 109.6(13)
C96 C98 C99 106.7(14)
C101 C98 C99 113.2(15)
C96 C98 C100 109.3(14)
C101 C98 C100 108.6(15)
C99 C98 C100 109.4(14)
C98 C99 H215 109.5
C98 C99 H216 109.5
H215 C99 H216 109.5
C98 C99 H217 109.5
H215 C99 H217 109.5
H216 C99 H217 109.5
C98 C100 H218 109.5
C98 C100 H219 109.5
H218 C100 H219 109.5
C98 C100 H220 109.5
H218 C100 H220 109.5
H219 C100 H220 109.5
C98 C101 H221 109.5
C98 C101 H222 109.5
H221 C101 H222 109.5
C98 C101 H223 109.5
H221 C101 H223 109.5
H222 C101 H223 109.5
C103 C102 C97 111.2(14)
C103 C102 C104 109.9(18)
C97 C102 C104 108.4(18)
C103 C102 C105 110.1(19)
C97 C102 C105 108.1(17)
C104 C102 C105 109.1(17)
C102 C103 H224 109.5
C102 C103 H225 109.5
H224 C103 H225 109.5
C102 C103 H226 109.5
H224 C103 H226 109.5
H225 C103 H226 109.5
C102 C104 H227 109.5
C102 C104 H228 109.5
H227 C104 H228 109.5
C102 C104 H229 109.5
H227 C104 H229 109.5
H228 C104 H229 109.5
C102 C105 H230 109.5
C102 C105 H231 109.5
H230 C105 H231 109.5
C102 C105 H232 109.5
H230 C105 H232 109.5
H231 C105 H232 109.5

loop_
_geom_bond_atom_site_label_1
_geom_bond_atom_site_label_2
_geom_bond_distance
Si1 O1 1.618(2)
Si1 C17 1.856(3)
Si1 C1 1.861(3)
Si1 C4 1.889(3)
C1 C2 1.337(5)
C1 Si2 1.864(3)
C2 C3 1.521(5)
C2 H1 0.9500
C3 C4 1.578(4)
C3 H2 0.9900
C3 H3 0.9900
C4 Si4 1.890(3)
C4 Si3 1.898(3)
Si2 C6 1.853(4)
Si2 C5 1.855(5)
Si2 C7 1.872(5)
C5 H4 0.9800
C5 H5 0.9800
C5 H6 0.9800
C6 H7 0.9800
C6 H8 0.9800
C6 H9 0.9800
C7 H10 0.9800
C7 H11 0.9800
C7 H12 0.9800
Si3 C9 1.868(4)
Si3 C8 1.875(4)
Si3 C10 1.877(4)
C8 H13 0.9800
C8 H14 0.9800
C8 H15 0.9800
C9 H16 0.9800
C9 H17 0.9800
C9 H18 0.9800
C10 H19 0.9800
C10 H20 0.9800
C10 H21 0.9800
Si4 C11 1.860(4)
Si4 C12 1.872(4)
Si4 C13 1.874(4)
C11 H22 0.9800
C11 H23 0.9800
C11 H24 0.9800
C12 H25 0.9800
C12 H26 0.9800
C12 H27 0.9800
C13 H28 0.9800
C13 H29 0.9800
C13 H30 0.9800
O1 Si5 1.640(2)
Si5 C14 1.853(4)
Si5 C15 1.855(4)
Si5 C16 1.872(4)
C14 H31 0.9800
C14 H32 0.9800
C14 H33 0.9800
C15 H34 0.9800
C15 H35 0.9800
C15 H36 0.9800
C16 H37 0.9800
C16 H38 0.9800
C16 H39 0.9800
C17 C18 1.309(4)
C17 C19 1.550(4)
C18 C19 1.480(4)
C18 C20 1.493(5)
C19 C24 1.533(5)
C19 H40 1.0000
C20 C23 1.530(5)
C20 C22 1.541(5)
C20 C21 1.545(5)
C21 H41 0.9800
C21 H42 0.9800
C21 H43 0.9800
C22 H44 0.9800
C22 H45 0.9800
C22 H46 0.9800
C23 H47 0.9800
C23 H48 0.9800
C23 H49 0.9800
C24 C27 1.523(6)
C24 C25 1.523(5)
C24 C26 1.537(5)
C25 H50 0.9800
C25 H51 0.9800
C25 H52 0.9800
C26 H53 0.9800
C26 H54 0.9800
C26 H55 0.9800
C27 H56 0.9800
C27 H57 0.9800
C27 H58 0.9800
Si6 O2 1.626(2)
Si6 C44 1.851(3)
Si6 C28 1.858(3)
Si6 C31 1.894(3)
C28 C29 1.340(4)
C28 Si7 1.862(3)
C29 C30 1.517(4)
C29 H59 0.9500
C30 C31 1.570(4)
C30 H60 0.9900
C30 H61 0.9900
C31 Si8 1.894(3)
C31 Si9 1.903(3)
Si7 C34 1.859(4)
Si7 C32 1.866(4)
Si7 C33 1.872(4)
C32 H62 0.9800
C32 H63 0.9800
C32 H64 0.9800
C33 H65 0.9800
C33 H66 0.9800
C33 H67 0.9800
C34 H68 0.9800
C34 H69 0.9800
C34 H70 0.9800
Si8 C37 1.865(3)
Si8 C35 1.869(4)
Si8 C36 1.873(3)
C35 H71 0.9800
C35 H72 0.9800
C35 H73 0.9800
C36 H74 0.9800
C36 H75 0.9800
C36 H76 0.9800
C37 H77 0.9800
C37 H78 0.9800
C37 H79 0.9800
Si9 C38 1.870(3)
Si9 C40 1.872(4)
Si9 C39 1.880(3)
C38 H80 0.9800
C38 H81 0.9800
C38 H82 0.9800
C39 H83 0.9800
C39 H84 0.9800
C39 H85 0.9800
C40 H86 0.9800
C40 H87 0.9800
C40 H88 0.9800
O2 Si10 1.634(2)
Si10 C43 1.856(4)
Si10 C41 1.858(4)
Si10 C42 1.858(4)
C41 H89 0.9800
C41 H90 0.9800
C41 H91 0.9800
C42 H92 0.9800
C42 H93 0.9800
C42 H94 0.9800
C43 H95 0.9800
C43 H96 0.9800
C43 H97 0.9800
C44 C45 1.314(4)
C44 C46 1.547(4)
C45 C46 1.482(5)
C45 C47 1.483(5)
C46 C51 1.525(4)
C46 H98 1.0000
C47 C49 1.526(5)
C47 C50 1.535(5)
C47 C48 1.547(5)
C48 H99 0.9800
C48 H100 0.9800
C48 H101 0.9800
C49 H102 0.9800
C49 H103 0.9800
C49 H104 0.9800
C50 H105 0.9800
C50 H106 0.9800
C50 H107 0.9800
C51 C54 1.522(5)
C51 C53 1.531(5)
C51 C52 1.542(5)
C52 H108 0.9800
C52 H109 0.9800
C52 H110 0.9800
C53 H111 0.9800
C53 H112 0.9800
C53 H113 0.9800
C54 H114 0.9800
C54 H115 0.9800
C54 H116 0.9800
Si11 O3 1.619(3)
Si11 C71 1.852(4)
Si11 C55 1.855(4)
Si11 C58 1.900(4)
C55 C56 1.332(5)
C55 Si12 1.865(4)
C56 C57 1.514(6)
C56 H117 0.9500
C57 C58 1.612(5)
C57 H118 0.9900
C57 H119 0.9900
C58 C84 1.474(17)
C58 Si19 1.67(3)
C58 Si13 1.839(4)
C58 Si16 1.909(8)
C58 Si14 1.921(6)
C58 Si18 2.235(7)
Si12 C61 1.852(5)
Si12 C60 1.864(4)
Si12 C59 1.864(5)
C59 H120 0.9800
C59 H121 0.9800
C59 H122 0.9800
C60 H123 0.9800
C60 H124 0.9800
C60 H125 0.9800
C61 H126 0.9800
C61 H127 0.9800
C61 H128 0.9800
Si13 C62 1.866(4)
Si13 C64 1.880(4)
Si13 C63 1.896(4)
C62 H129 0.9800
C62 H130 0.9800
C62 H131 0.9800
C63 Si18 1.765(7)
C63 H132 0.9800
C63 H133 0.9800
C63 H134 0.9800
C63 H135 0.9800
C63 H136 0.9800
C63 H137 0.9800
C64 H138 0.9800
C64 H139 0.9800
C64 H140 0.9800
Si14 C66 1.863(8)
Si14 C67 1.865(8)
Si14 C65 1.868(7)
C65 H141 0.9800
C65 H142 0.9800
C65 H143 0.9800
C66 Si19 1.92(3)
C66 H144 0.9800
C66 H145 0.9800
C66 H146 0.9800
C66 H147 0.9800
C66 H148 0.9800
C66 H149 0.9800
C67 H150 0.9800
C67 H151 0.9800
C67 H152 0.9800
O3 Si15 1.632(3)
Si15 C69 1.855(8)
Si15 C70 1.857(5)
Si15 C68 1.858(5)
C68 H153 0.9800
C68 H154 0.9800
C68 H155 0.9800
C69 H156 0.9800
C69 H157 0.9800
C69 H158 0.9800
C70 H159 0.9800
C70 H160 0.9800
C70 H161 0.9800
C71 C72 1.312(8)
C71 C73 1.542(5)
C72 C73 1.461(9)
C72 C74 1.495(8)
C73 C78 1.533(6)
C73 H162 1.0000
C74 C76 1.521(7)
C74 C77 1.543(6)
C74 C75 1.560(6)
C75 H163 0.9800
C75 H164 0.9800
C75 H165 0.9800
C76 H166 0.9800
C76 H167 0.9800
C76 H168 0.9800
C77 H169 0.9800
C77 H170 0.9800
C77 H171 0.9800
C78 C79 1.503(7)
C78 C81 1.529(6)
C78 C80 1.533(6)
C79 H172 0.9800
C79 H173 0.9800
C79 H174 0.9800
C80 H175 0.9800
C80 H176 0.9800
C80 H177 0.9800
C81 H178 0.9800
C81 H179 0.9800
C81 H180 0.9800
Si16 O4 1.645(13)
Si16 C95 1.802(16)
Si16 C82 1.844(19)
C82 C83 1.39(3)
C82 Si17 1.81(2)
C83 C84 1.53(3)
C83 H181 0.9500
C84 H182 0.9900
C84 H183 0.9900
Si17 C85 1.82(2)
Si17 C86 1.85(3)
Si17 C87 1.852(10)
C85 H184 0.9800
C85 H185 0.9800
C85 H186 0.9800
C86 H187 0.9800
C86 H188 0.9800
C86 H189 0.9800
C87 H190 0.9800
C87 H191 0.9800
C87 H192 0.9800
Si18 C88 1.857(18)
Si18 C89 1.87(2)
C88 H193 0.9800
C88 H194 0.9800
C88 H195 0.9800
C89 H196 0.9800
C89 H197 0.9800
C89 H198 0.9800
Si19 C91 1.85(3)
Si19 C90 1.86(4)
C90 H199 0.9800
C90 H200 0.9800
C90 H201 0.9800
C91 H202 0.9800
C91 H203 0.9800
C91 H204 0.9800
O4 Si20 1.638(12)
Si20 C94 1.76(3)
Si20 C92 1.82(5)
Si20 C93 1.84(3)
C92 H205 0.9800
C92 H206 0.9800
C92 H207 0.9800
C93 H208 0.9800
C93 H209 0.9800
C93 H210 0.9800
C94 H211 0.9800
C94 H212 0.9800
C94 H213 0.9800
C95 C96 1.309(19)
C95 C97 1.545(19)
C96 C97 1.47(2)
C96 C98 1.500(18)
C97 C102 1.528(19)
C97 H214 1.0000
C98 C101 1.532(9)
C98 C99 1.543(9)
C98 C100 1.546(9)
C99 H215 0.9800
C99 H216 0.9800
C99 H217 0.9800
C100 H218 0.9800
C100 H219 0.9800
C100 H220 0.9800
C101 H221 0.9800
C101 H222 0.9800
C101 H223 0.9800
C102 C103 1.51(2)
C102 C104 1.53(2)
C102 C105 1.54(2)
C103 H224 0.9800
C103 H225 0.9800
C103 H226 0.9800
C104 H227 0.9800
C104 H228 0.9800
C104 H229 0.9800
C105 H230 0.9800
C105 H231 0.9800
C105 H232 0.9800

loop_
_geom_torsion_atom_site_label_1
_geom_torsion_atom_site_label_2
_geom_torsion_atom_site_label_3
_geom_torsion_atom_site_label_4
_geom_torsion
O1 Si1 C1 C2 138.7(2)
C17 Si1 C1 C2 -99.1(2)
C4 Si1 C1 C2 18.1(2)
O1 Si1 C1 Si2 -41.8(3)
C17 Si1 C1 Si2 80.4(2)
C4 Si1 C1 Si2 -162.4(2)
Si1 C1 C2 C3 -3.4(4)
Si2 C1 C2 C3 177.0(2)
C1 C2 C3 C4 -17.1(4)
C2 C3 C4 Si1 26.8(3)
C2 C3 C4 Si4 148.0(2)
C2 C3 C4 Si3 -88.0(3)
O1 Si1 C4 C3 -148.19(19)
C17 Si1 C4 C3 86.5(2)
C1 Si1 C4 C3 -25.5(2)
O1 Si1 C4 Si4 91.20(18)
C17 Si1 C4 Si4 -34.2(2)
C1 Si1 C4 Si4 -146.14(17)
O1 Si1 C4 Si3 -37.5(2)
C17 Si1 C4 Si3 -162.88(15)
C1 Si1 C4 Si3 85.13(17)
C2 C1 Si2 C6 116.3(3)
Si1 C1 Si2 C6 -63.1(3)
C2 C1 Si2 C5 -124.4(3)
Si1 C1 Si2 C5 56.2(3)
C2 C1 Si2 C7 -4.8(3)
Si1 C1 Si2 C7 175.8(2)
C3 C4 Si3 C9 -51.7(3)
Si1 C4 Si3 C9 -158.95(18)
Si4 C4 Si3 C9 72.1(2)
C3 C4 Si3 C8 -172.0(2)
Si1 C4 Si3 C8 80.7(2)
Si4 C4 Si3 C8 -48.3(2)
C3 C4 Si3 C10 66.4(2)
Si1 C4 Si3 C10 -40.9(2)
Si4 C4 Si3 C10 -169.89(18)
C3 C4 Si4 C11 -159.9(2)
Si1 C4 Si4 C11 -46.7(2)
Si3 C4 Si4 C11 80.6(2)
C3 C4 Si4 C12 -39.9(3)
Si1 C4 Si4 C12 73.3(2)
Si3 C4 Si4 C12 -159.35(16)
C3 C4 Si4 C13 78.4(3)
Si1 C4 Si4 C13 -168.45(19)
Si3 C4 Si4 C13 -41.1(2)
C17 Si1 O1 Si5 -51.2(12)
C1 Si1 O1 Si5 70.5(12)
C4 Si1 O1 Si5 -179(100)
Si1 O1 Si5 C14 -120.3(12)
Si1 O1 Si5 C15 120.6(12)
Si1 O1 Si5 C16 -0.6(12)
O1 Si1 C17 C18 152.0(5)
C1 Si1 C17 C18 24.8(5)
C4 Si1 C17 C18 -79.8(5)
O1 Si1 C17 C19 -40.5(5)
C1 Si1 C17 C19 -167.7(4)
C4 Si1 C17 C19 87.7(5)
Si1 C17 C18 C19 172.6(5)
C19 C17 C18 C20 -170.7(6)
Si1 C17 C18 C20 1.9(10)
C17 C18 C19 C24 107.9(3)
C20 C18 C19 C24 -79.9(6)
C20 C18 C19 C17 172.2(5)
Si1 C17 C19 C18 -172.8(5)
C18 C17 C19 C24 -108.7(4)
Si1 C17 C19 C24 78.5(5)
C17 C18 C20 C23 -115.4(6)
C19 C18 C20 C23 78.8(5)
C17 C18 C20 C22 6.2(7)
C19 C18 C20 C22 -159.5(4)
C17 C18 C20 C21 126.0(6)
C19 C18 C20 C21 -39.8(6)
C18 C19 C24 C27 -30.9(4)
C17 C19 C24 C27 31.3(4)
C18 C19 C24 C25 -152.8(3)
C17 C19 C24 C25 -90.7(4)
C18 C19 C24 C26 89.7(4)
C17 C19 C24 C26 151.9(3)
O2 Si6 C28 C29 139.5(2)
C44 Si6 C28 C29 -98.5(2)
C31 Si6 C28 C29 18.5(2)
O2 Si6 C28 Si7 -43.6(2)
C44 Si6 C28 Si7 78.4(2)
C31 Si6 C28 Si7 -164.6(2)
Si6 C28 C29 C30 -4.0(3)
Si7 C28 C29 C30 178.8(2)
C28 C29 C30 C31 -16.7(4)
C29 C30 C31 Si8 147.6(2)
C29 C30 C31 Si6 26.5(3)
C29 C30 C31 Si9 -88.0(3)
O2 Si6 C31 C30 -147.98(18)
C44 Si6 C31 C30 86.5(2)
C28 Si6 C31 C30 -25.5(2)
O2 Si6 C31 Si8 90.50(17)
C44 Si6 C31 Si8 -35.0(2)
C28 Si6 C31 Si8 -147.04(16)
O2 Si6 C31 Si9 -37.33(19)
C44 Si6 C31 Si9 -162.80(14)
C28 Si6 C31 Si9 85.13(16)
C29 C28 Si7 C34 10.3(3)
Si6 C28 Si7 C34 -166.2(2)
C29 C28 Si7 C32 -109.0(3)
Si6 C28 Si7 C32 74.5(3)
C29 C28 Si7 C33 132.7(3)
Si6 C28 Si7 C33 -43.7(3)
C30 C31 Si8 C37 -38.1(3)
Si6 C31 Si8 C37 74.72(19)
Si9 C31 Si8 C37 -158.57(16)
C30 C31 Si8 C35 -159.2(2)
Si6 C31 Si8 C35 -46.4(2)
Si9 C31 Si8 C35 80.35(19)
C30 C31 Si8 C36 79.7(3)
Si6 C31 Si8 C36 -167.42(17)
Si9 C31 Si8 C36 -40.7(2)
C30 C31 Si9 C38 -175.18(19)
Si8 C31 Si9 C38 -50.0(2)
Si6 C31 Si9 C38 78.30(19)
C30 C31 Si9 C40 61.7(2)
Si8 C31 Si9 C40 -173.15(15)
Si6 C31 Si9 C40 -44.8(2)
C30 C31 Si9 C39 -55.0(2)
Si8 C31 Si9 C39 70.2(2)
Si6 C31 Si9 C39 -161.51(17)
C44 Si6 O2 Si10 -86.8(12)
C28 Si6 O2 Si10 34.4(13)
C31 Si6 O2 Si10 145.2(12)
Si6 O2 Si10 C43 35.8(12)
Si6 O2 Si10 C41 -83.9(12)
Si6 O2 Si10 C42 156.3(12)
O2 Si6 C44 C45 149.8(4)
C28 Si6 C44 C45 23.4(5)
C31 Si6 C44 C45 -81.7(5)
O2 Si6 C44 C46 -46.5(5)
C28 Si6 C44 C46 -172.9(4)
C31 Si6 C44 C46 82.0(4)
Si6 C44 C45 C46 170.5(5)
C46 C44 C45 C47 -170.4(6)
Si6 C44 C45 C47 0.1(9)
C44 C45 C46 C51 107.4(3)
C47 C45 C46 C51 -80.6(6)
C47 C45 C46 C44 172.0(5)
Si6 C44 C46 C45 -170.5(5)
C45 C44 C46 C51 -110.8(4)
Si6 C44 C46 C51 78.8(5)
C44 C45 C47 C49 7.9(7)
C46 C45 C47 C49 -157.4(4)
C44 C45 C47 C50 -114.1(6)
C46 C45 C47 C50 80.6(5)
C44 C45 C47 C48 128.5(6)
C46 C45 C47 C48 -36.9(6)
C45 C46 C51 C54 -152.1(3)
C44 C46 C51 C54 -88.9(4)
C45 C46 C51 C53 -31.0(5)
C44 C46 C51 C53 32.2(4)
C45 C46 C51 C52 89.2(4)
C44 C46 C51 C52 152.4(3)
O3 Si11 C55 C56 139.9(3)
C71 Si11 C55 C56 -98.5(3)
C58 Si11 C55 C56 17.9(3)
O3 Si11 C55 Si12 -44.2(3)
C71 Si11 C55 Si12 77.5(3)
C58 Si11 C55 Si12 -166.2(3)
Si11 C55 C56 C57 -3.9(4)
Si12 C55 C56 C57 179.8(3)
C55 C56 C57 C58 -15.6(5)
C56 C57 C58 C84 126.9(11)
C56 C57 C58 Si19 -86.2(11)
C56 C57 C58 Si13 146.8(3)
C56 C57 C58 Si11 24.6(3)
C56 C57 C58 Si16 40.2(4)
C56 C57 C58 Si14 -87.9(4)
C56 C57 C58 Si18 157.2(3)
O3 Si11 C58 C84 171.5(8)
C71 Si11 C58 C84 47.9(8)
C55 Si11 C58 C84 -64.4(8)
O3 Si11 C58 C57 -147.9(2)
C71 Si11 C58 C57 88.5(3)
C55 Si11 C58 C57 -23.8(2)
O3 Si11 C58 Si19 -49.7(9)
C71 Si11 C58 Si19 -173.3(9)
C55 Si11 C58 Si19 74.4(9)
O3 Si11 C58 Si13 90.4(2)
C71 Si11 C58 Si13 -33.2(3)
C55 Si11 C58 Si13 -145.5(2)
O3 Si11 C58 Si16 87.1(9)
C71 Si11 C58 Si16 -36.4(8)
C55 Si11 C58 Si16 -148.8(9)
O3 Si11 C58 Si14 -39.9(3)
C71 Si11 C58 Si14 -163.5(3)
C55 Si11 C58 Si14 84.2(3)
O3 Si11 C58 Si18 69.7(3)
C71 Si11 C58 Si18 -53.9(3)
C55 Si11 C58 Si18 -166.2(2)
C56 C55 Si12 C61 11.2(4)
Si11 C55 Si12 C61 -164.1(3)
C56 C55 Si12 C60 131.9(4)
Si11 C55 Si12 C60 -43.4(3)
C56 C55 Si12 C59 -109.6(4)
Si11 C55 Si12 C59 75.1(3)
C84 C58 Si13 C62 -145.3(7)
C57 C58 Si13 C62 -158.4(3)
Si19 C58 Si13 C62 89.1(12)
Si11 C58 Si13 C62 -46.4(3)
Si16 C58 Si13 C62 -45.3(3)
Si14 C58 Si13 C62 81.8(3)
Si18 C58 Si13 C62 46.4(5)
C84 C58 Si13 C64 -24.6(7)
C57 C58 Si13 C64 -37.7(3)
Si19 C58 Si13 C64 -150.2(11)
Si11 C58 Si13 C64 74.4(2)
Si16 C58 Si13 C64 75.4(3)
Si14 C58 Si13 C64 -157.5(3)
Si18 C58 Si13 C64 167.1(5)
C84 C58 Si13 C63 93.1(7)
C57 C58 Si13 C63 80.0(3)
Si19 C58 Si13 C63 -32.5(12)
Si11 C58 Si13 C63 -167.96(19)
Si16 C58 Si13 C63 -166.9(3)
Si14 C58 Si13 C63 -39.8(3)
Si18 C58 Si13 C63 -75.2(5)
C58 Si13 C63 Si18 103.9(5)
C62 Si13 C63 Si18 -19.1(5)
C64 Si13 C63 Si18 -134.3(5)
C84 C58 Si14 C66 -28.0(11)
C57 C58 Si14 C66 -59.1(4)
Si19 C58 Si14 C66 -70(8)
Si13 C58 Si14 C66 66.4(4)
Si11 C58 Si14 C66 -162.7(3)
Si16 C58 Si14 C66 -179.4(4)
Si18 C58 Si14 C66 77.3(4)
C84 C58 Si14 C67 91.8(11)
C57 C58 Si14 C67 60.7(4)
Si19 C58 Si14 C67 50(8)
Si13 C58 Si14 C67 -173.8(3)
Si11 C58 Si14 C67 -43.0(4)
Si16 C58 Si14 C67 -59.6(5)
Si18 C58 Si14 C67 -163.0(4)
C84 C58 Si14 C65 -145.6(10)
C57 C58 Si14 C65 -176.7(3)
Si19 C58 Si14 C65 172(8)
Si13 C58 Si14 C65 -51.2(4)
Si11 C58 Si14 C65 79.6(4)
Si16 C58 Si14 C65 63.0(5)
Si18 C58 Si14 C65 -40.3(4)
C67 Si14 C66 Si19 -83(6)
C65 Si14 C66 Si19 161(6)
C58 Si14 C66 Si19 42(5)
C71 Si11 O3 Si15 -88.5(10)
C55 Si11 O3 Si15 32.7(11)
C58 Si11 O3 Si15 145.7(10)
Si11 O3 Si15 C69 155.5(10)
Si11 O3 Si15 C70 36.0(11)
Si11 O3 Si15 C68 -85.3(10)
O3 Si11 C71 C72 150.6(8)
C55 Si11 C71 C72 23.6(8)
C58 Si11 C71 C72 -82.6(8)
O3 Si11 C71 C73 -45.8(6)
C55 Si11 C71 C73 -172.8(6)
C58 Si11 C71 C73 81.0(6)
Si11 C71 C72 C73 170.5(7)
C73 C71 C72 C74 -171.3(13)
Si11 C71 C72 C74 -0.8(18)
C71 C72 C73 C78 107.6(5)
C74 C72 C73 C78 -79.7(10)
C74 C72 C73 C71 172.7(11)
Si11 C71 C73 C72 -170.5(7)
C72 C71 C73 C78 -111.3(5)
Si11 C71 C73 C78 78.3(7)
C71 C72 C74 C76 4.6(13)
C73 C72 C74 C76 -162.1(8)
C71 C72 C74 C77 -116.7(11)
C73 C72 C74 C77 76.7(10)
C71 C72 C74 C75 125.9(11)
C73 C72 C74 C75 -40.8(10)
C72 C73 C78 C79 -150.8(5)
C71 C73 C78 C79 -86.9(5)
C72 C73 C78 C81 -29.9(6)
C71 C73 C78 C81 34.0(6)
C72 C73 C78 C80 90.8(5)
C71 C73 C78 C80 154.7(4)
C84 C58 Si16 O4 137.3(10)
C57 C58 Si16 O4 178.5(7)
Si19 C58 Si16 O4 -73.3(12)
Si13 C58 Si16 O4 60.0(7)
Si11 C58 Si16 O4 -123.0(13)
Si14 C58 Si16 O4 -63.0(8)
Si18 C58 Si16 O4 41.0(7)
C84 C58 Si16 C95 -100.5(10)
C57 C58 Si16 C95 -59.3(7)
Si19 C58 Si16 C95 48.9(13)
Si13 C58 Si16 C95 -177.8(7)
Si11 C58 Si16 C95 -0.8(8)
Si14 C58 Si16 C95 59.2(8)
Si18 C58 Si16 C95 163.2(7)
C84 C58 Si16 C82 10.8(10)
C57 C58 Si16 C82 51.9(7)
Si19 C58 Si16 C82 160.1(11)
Si13 C58 Si16 C82 -66.6(6)
Si11 C58 Si16 C82 110.4(11)
Si14 C58 Si16 C82 170.4(6)
Si18 C58 Si16 C82 -85.5(6)
O4 Si16 C82 C83 -141.6(12)
C95 Si16 C82 C83 96.3(13)
C58 Si16 C82 C83 -10.3(12)
O4 Si16 C82 Si17 44.4(16)
C95 Si16 C82 Si17 -77.6(16)
C58 Si16 C82 Si17 175.8(12)
Si17 C82 C83 C84 -178.0(14)
Si16 C82 C83 C84 7(2)
C57 C58 C84 C83 -112.2(17)
Si19 C58 C84 C83 -155.3(16)
Si13 C58 C84 C83 86.5(14)
Si11 C58 C84 C83 -26.5(15)
Si16 C58 C84 C83 -8.1(15)
Si14 C58 C84 C83 -163.0(10)
Si18 C58 C84 C83 90.2(14)
C82 C83 C84 C58 1(2)
C83 C82 Si17 C85 -132.5(17)
Si16 C82 Si17 C85 40.4(19)
C83 C82 Si17 C86 108(2)
Si16 C82 Si17 C86 -78.7(19)
C83 C82 Si17 C87 -7(2)
Si16 C82 Si17 C87 165.9(17)
Si13 C63 Si18 C88 -166.7(9)
Si13 C63 Si18 C89 76.4(9)
Si13 C63 Si18 C58 -48.0(4)
C84 C58 Si18 C63 63.8(8)
C57 C58 Si18 C63 44.7(5)
Si19 C58 Si18 C63 -67.4(11)
Si13 C58 Si18 C63 75.2(5)
Si11 C58 Si18 C63 171.2(3)
Si16 C58 Si18 C63 165.8(4)
Si14 C58 Si18 C63 -72.5(4)
C84 C58 Si18 C88 176.6(9)
C57 C58 Si18 C88 157.5(7)
Si19 C58 Si18 C88 45.4(13)
Si13 C58 Si18 C88 -172.0(9)
Si11 C58 Si18 C88 -76.0(7)
Si16 C58 Si18 C88 -81.4(7)
Si14 C58 Si18 C88 40.3(7)
C84 C58 Si18 C89 -57.3(12)
C57 C58 Si18 C89 -76.5(10)
Si19 C58 Si18 C89 171.5(14)
Si13 C58 Si18 C89 -46.0(10)
Si11 C58 Si18 C89 50.1(10)
Si16 C58 Si18 C89 44.7(10)
Si14 C58 Si18 C89 166.3(9)
C84 C58 Si19 C91 173.4(14)
C57 C58 Si19 C91 147.1(16)
Si13 C58 Si19 C91 -90.5(18)
Si11 C58 Si19 C91 47.0(18)
Si16 C58 Si19 C91 32(2)
Si14 C58 Si19 C91 -44(7)
Si18 C58 Si19 C91 -77.4(18)
C84 C58 Si19 C90 55(2)
C57 C58 Si19 C90 28.7(16)
Si13 C58 Si19 C90 151.1(11)
Si11 C58 Si19 C90 -71.4(16)
Si16 C58 Si19 C90 -86.0(16)
Si14 C58 Si19 C90 -162(9)
Si18 C58 Si19 C90 164.3(13)
C84 C58 Si19 C66 -47(2)
C57 C58 Si19 C66 -73.5(14)
Si13 C58 Si19 C66 48.9(17)
Si11 C58 Si19 C66 -173.5(11)
Si16 C58 Si19 C66 171.8(9)
Si14 C58 Si19 C66 96(8)
Si18 C58 Si19 C66 62.1(15)
Si14 C66 Si19 C58 -124(7)
Si14 C66 Si19 C91 16(4)
Si14 C66 Si19 C90 127(6)
C95 Si16 O4 Si20 103(5)
C82 Si16 O4 Si20 -18(6)
C58 Si16 O4 Si20 -138(5)
Si16 O4 Si20 C94 -42(6)
Si16 O4 Si20 C92 -168(5)
Si16 O4 Si20 C93 76(5)
O4 Si16 C95 C96 -142(3)
C82 Si16 C95 C96 -16(3)
C58 Si16 C95 C96 88(3)
O4 Si16 C95 C97 40(3)
C82 Si16 C95 C97 165(2)
C58 Si16 C95 C97 -91(2)
Si16 C95 C96 C97 -179(3)
C97 C95 C96 C98 166(3)
Si16 C95 C96 C98 -13(5)
C95 C96 C97 C102 -109(2)
C98 C96 C97 C102 83(3)
C98 C96 C97 C95 -168(3)
Si16 C95 C97 C96 179(3)
C96 C95 C97 C102 111(2)
Si16 C95 C97 C102 -69(3)
C95 C96 C98 C101 1(3)
C97 C96 C98 C101 159(2)
C95 C96 C98 C99 -122(3)
C97 C96 C98 C99 36(3)
C95 C96 C98 C100 120(3)
C97 C96 C98 C100 -82(3)
C96 C97 C102 C103 32(3)
C95 C97 C102 C103 -32(3)
C96 C97 C102 C104 -89(2)
C95 C97 C102 C104 -153(2)
C96 C97 C102 C105 153(2)
C95 C97 C102 C105 89(2)
